data_7243205
loop_
_publ_author_name
'Iwanaga, Osamu'
'Fukuyama, Kazuki'
'Mori, Shigeki'
'Song, Jun Tae'
'Ishihara, Tatsumi'
'Miyazaki, Takaaki'
'Ishida, Masatoshi'
'Furuta, Hiroyuki'

_publ_section_title
;
 Ruthenium(iv) N-confused porphyrin \m-oxo-bridged dimers: acid-responsive
 molecular rotors
;
_journal_issue 40
_journal_name_full 'RSC Advances'
_journal_page_first 24575
_journal_page_last 24579
_journal_paper_doi 10.1039/D1RA05063J
_journal_volume 11
_journal_year 2021
_chemical_formula_moiety 'C88 H53 N8 O3 Ru2, 5(C1 H1 Cl3)'
_chemical_formula_sum 'C93 H58 Cl15 N8 O3 Ru2'
_chemical_formula_weight 2069.36
_chemical_name_systematic Ru2-3
_space_group_crystal_system triclinic
_space_group_IT_number 2
_space_group_name_Hall '-P 1'
_space_group_name_H-M_alt 'P -1'
_atom_sites_solution_hydrogens geom
_atom_sites_solution_primary dual
_atom_sites_solution_secondary difmap
_audit_creation_date 2021-02-09
_audit_creation_method
;
Olex2 1.3
(compiled 2020.11.12 svn.r5f609507 for OlexSys, GUI svn.r6226)
;
_audit_update_record
;
2021-04-08 deposited with the CCDC.	2021-07-05 downloaded from the CCDC.
;
_cell_angle_alpha 78.272(2)
_cell_angle_beta 79.906(2)
_cell_angle_gamma 82.497(2)
_cell_formula_units_Z 2
_cell_length_a 13.0869(3)
_cell_length_b 18.3474(4)
_cell_length_c 18.8229(4)
_cell_measurement_reflns_used 42586
_cell_measurement_temperature 100
_cell_measurement_theta_max 31.3420
_cell_measurement_theta_min 1.8350
_cell_volume 4335.54(17)
_computing_cell_refinement 'CrysAlisPro 1.171.40.67a (Rigaku OD, 2019)'
_computing_data_collection 'CrystalClear-SM Expert 2.1 b46 (Rigaku, 2016)'
_computing_data_reduction 'CrysAlisPro 1.171.40.67a (Rigaku OD, 2019)'
_computing_molecular_graphics 'Olex2 1.3 (Dolomanov et al., 2009)'
_computing_publication_material 'Olex2 1.3 (Dolomanov et al., 2009)'
_computing_structure_refinement 'SHELXL-2018/3 (Sheldrick, 2018)'
_computing_structure_solution 'SHELXT 2018/2 (Sheldrick, 2018)'
_diffrn_ambient_temperature 100
_diffrn_detector CCD
_diffrn_detector_area_resol_mean 7.111
_diffrn_detector_type 'Rigaku Saturn724+ area detector'
_diffrn_measured_fraction_theta_full 1.000
_diffrn_measured_fraction_theta_max 0.999
_diffrn_measurement_details
;
List of Runs (angles in degrees, time in seconds):

  # Type    Start    End  Width  t~exp~   \w     \q     \k     \f   Frames
#--------------------------------------------------------------------------
  1  \w   -110.00  70.00   0.50    4.00    --  -20.00  45.00  90.00  360
  2  \w   -110.00  70.00   0.50    4.00    --  -20.00  45.00 180.00  360
  3  \w   -110.00  70.00   0.50    4.00    --  -20.00  45.00 270.00  360
  4  \w   -110.00  70.00   0.50    4.00    --  -20.00  45.00   0.00  360
;
_diffrn_measurement_device_type 'Rigaku Varimax with Saturn'
_diffrn_measurement_method '\w scans'
_diffrn_orient_matrix_type 'CrysAlisPro convention (1999,Acta A55,543-557)'
_diffrn_orient_matrix_UB_11 -0.0315171000
_diffrn_orient_matrix_UB_12 0.0343577000
_diffrn_orient_matrix_UB_13 -0.0072921000
_diffrn_orient_matrix_UB_21 -0.0442862000
_diffrn_orient_matrix_UB_22 -0.0198158000
_diffrn_orient_matrix_UB_23 0.0038036000
_diffrn_orient_matrix_UB_31 -0.0102835000
_diffrn_orient_matrix_UB_32 0.0010600000
_diffrn_orient_matrix_UB_33 0.0380678000
_diffrn_radiation_collimation 0.3
_diffrn_radiation_monochromator 'multi-layer mirror optics'
_diffrn_radiation_probe x-ray
_diffrn_radiation_type 'Mo K\a'
_diffrn_radiation_wavelength 0.71073
_diffrn_reflns_av_R_equivalents 0.0550
_diffrn_reflns_av_unetI/netI 0.0569
_diffrn_reflns_Laue_measured_fraction_full 1.000
_diffrn_reflns_Laue_measured_fraction_max 0.999
_diffrn_reflns_limit_h_max 17
_diffrn_reflns_limit_h_min -17
_diffrn_reflns_limit_k_max 24
_diffrn_reflns_limit_k_min -24
_diffrn_reflns_limit_l_max 24
_diffrn_reflns_limit_l_min -24
_diffrn_reflns_number 74535
_diffrn_reflns_point_group_measured_fraction_full 1.000
_diffrn_reflns_point_group_measured_fraction_max 0.999
_diffrn_reflns_theta_full 25.242
_diffrn_reflns_theta_max 27.999
_diffrn_reflns_theta_min 1.588
_diffrn_source 'rotating anode X-ray generator'
_diffrn_source_current 24.0
_diffrn_source_power 1.2
_diffrn_source_target Mo
_diffrn_source_type 'MicroMax 007'
_diffrn_source_voltage 50.0
_exptl_absorpt_coefficient_mu 0.868
_exptl_absorpt_correction_T_max 1.00000
_exptl_absorpt_correction_T_min 0.92205
_exptl_absorpt_correction_type multi-scan
_exptl_absorpt_process_details
;
CrysAlisPro 1.171.40.67a (Rigaku Oxford Diffraction, 2019)
Empirical absorption correction using spherical harmonics,
 implemented in SCALE3 ABSPACK scaling algorithm.
;
_exptl_crystal_colour violet
_exptl_crystal_colour_primary violet
_exptl_crystal_density_diffrn 1.585
_exptl_crystal_density_method 'not measured'
_exptl_crystal_description block
_exptl_crystal_F_000 2078
_exptl_crystal_recrystallization_method 'Re-crystallisation from solvent: CHCl3/hexane'
_exptl_crystal_size_max 0.05
_exptl_crystal_size_mid 0.03
_exptl_crystal_size_min 0.02
_refine_diff_density_max 1.459
_refine_diff_density_min -1.156
_refine_diff_density_rms 0.110
_refine_ls_extinction_method none
_refine_ls_goodness_of_fit_ref 1.038
_refine_ls_hydrogen_treatment constr
_refine_ls_matrix_type full
_refine_ls_number_parameters 1201
_refine_ls_number_reflns 20907
_refine_ls_number_restraints 378
_refine_ls_restrained_S_all 1.050
_refine_ls_R_factor_all 0.0780
_refine_ls_R_factor_gt 0.0557
_refine_ls_shift/su_max 0.001
_refine_ls_shift/su_mean 0.000
_refine_ls_structure_factor_coef Fsqd
_refine_ls_weighting_details 'w=1/[\s^2^(Fo^2^)+(0.0445P)^2^+13.6878P] where P=(Fo^2^+2Fc^2^)/3'
_refine_ls_weighting_scheme calc
_refine_ls_wR_factor_gt 0.1236
_refine_ls_wR_factor_ref 0.1318
_reflns_Friedel_coverage 0.000
_reflns_number_gt 16163
_reflns_number_total 20907
_reflns_threshold_expression 'I > 2\s(I)'
_cod_data_source_file d1ra05063j2.cif
_cod_data_source_block proffuruta_CCDC1
_cod_database_code 7243205
_shelx_shelxl_version_number 2018/3
_chemical_oxdiff_formula 'C88 H54 N8 O3 Ru2'
_shelx_space_group_comment
;
The symmetry employed for this shelxl refinement is uniquely defined
by the following loop, which should always be used as a source of
symmetry information in preference to the above space-group names.
They are only intended as comments.
;
_shelx_estimated_absorpt_t_max 0.983
_shelx_estimated_absorpt_t_min 0.958
_reflns_odcompleteness_completeness 90.98
_reflns_odcompleteness_iscentric 1
_reflns_odcompleteness_theta 31.25
_olex2_refinement_description
;
1. Fixed Uiso
 At 1.2 times of:
  All C(H) groups
2. Shared sites
{N4, C119}
{C19, N104}
{N8, C163}
{C63, N108}
3. Restrained distances
 Cl4-C90 = Cl5-C90 = Cl6-C90
 1.78 with sigma of 0.02
 Cl1-C89 = Cl2-C89 = Cl3-C89
 1.78 with sigma of 0.02
 Cl34-C190 = Cl35-C190 = Cl36-C190
 1.78 with sigma of 0.02
 Cl31-C189 = Cl32-C189 = Cl33-C189
 1.78 with sigma of 0.02
 Cl10-C92 = Cl11-C92 = Cl12-C92
 1.78 with sigma of 0.02
 Cl40-C192 = Cl41-C192 = Cl42-C192
 1.78 with sigma of 0.02
 Cl1-Cl2 = Cl2-Cl3 = Cl3-Cl1
 2.85 with sigma of 0.04
 Cl4-Cl5 = Cl5-Cl6 = Cl6-Cl4
 2.85 with sigma of 0.04
 Cl34-Cl35 = Cl35-Cl36 = Cl36-Cl34
 2.85 with sigma of 0.04
 Cl31-Cl32 = Cl32-Cl33 = Cl33-Cl31
 2.85 with sigma of 0.04
 Cl10-Cl11 = Cl11-Cl12 = Cl12-Cl10
 2.85 with sigma of 0.04
 Cl40-Cl41 = Cl41-Cl42 = Cl42-Cl40
 2.85 with sigma of 0.04
4. Uiso/Uaniso restraints and constraints
Cl1 \\sim Cl2 \\sim Cl3 \\sim C89: within 2A with sigma of 0.02 and sigma for
terminal atoms of 0.04 within 2A
Cl4 \\sim Cl5 \\sim Cl6 \\sim C90: within 2A with sigma of 0.02 and sigma for
terminal atoms of 0.04 within 2A
Cl31 \\sim Cl32 \\sim Cl33 \\sim C189: within 2A with sigma of 0.02 and sigma
for terminal atoms of 0.04 within 2A
Cl34 \\sim Cl35 \\sim Cl36 \\sim C190: within 2A with sigma of 0.02 and sigma
for terminal atoms of 0.04 within 2A
Cl10 \\sim Cl11 \\sim Cl12 \\sim C92: within 2A with sigma of 0.02 and sigma
for terminal atoms of 0.04 within 2A
Cl40 \\sim Cl41 \\sim Cl42 \\sim C192: within 2A with sigma of 0.02 and sigma
for terminal atoms of 0.04 within 2A
Uanis(Cl4) \\sim Ueq, Uanis(Cl5) \\sim Ueq, Uanis(Cl6) \\sim Ueq, Uanis(C90)
\\sim Ueq: with sigma of 0.02 and sigma for terminal atoms of 0.04
Uanis(Cl1) \\sim Ueq, Uanis(Cl2) \\sim Ueq, Uanis(Cl3) \\sim Ueq, Uanis(C89)
\\sim Ueq: with sigma of 0.01 and sigma for terminal atoms of 0.02
Uanis(Cl34) \\sim Ueq, Uanis(Cl35) \\sim Ueq, Uanis(Cl36) \\sim Ueq,
Uanis(C190) \\sim Ueq: with sigma of 0.01 and sigma for terminal atoms of 0.02
Uanis(Cl31) \\sim Ueq, Uanis(Cl32) \\sim Ueq, Uanis(Cl33) \\sim Ueq,
Uanis(C189) \\sim Ueq: with sigma of 0.01 and sigma for terminal atoms of 0.02
Uanis(Cl10) \\sim Ueq, Uanis(Cl11) \\sim Ueq, Uanis(Cl12) \\sim Ueq, Uanis(C92)
\\sim Ueq: with sigma of 0.01 and sigma for terminal atoms of 0.02
Uanis(Cl40) \\sim Ueq, Uanis(Cl41) \\sim Ueq, Uanis(Cl42) \\sim Ueq,
Uanis(C192) \\sim Ueq: with sigma of 0.01 and sigma for terminal atoms of 0.02
Uanis(N4) = Uanis(C119)
Uanis(C19) = Uanis(N104)
Uanis(C63) = Uanis(N108)
Uanis(N8) = Uanis(C163)
5. Rigid body (RIGU) restrains
 Cl4, Cl5, Cl6, C90
 with sigma for 1-2 distances of 0.004 and sigma for 1-3 distances of 0.004
 Cl1, Cl2, Cl3, C89
 with sigma for 1-2 distances of 0.004 and sigma for 1-3 distances of 0.004
 Cl31, Cl32, Cl33, C189
 with sigma for 1-2 distances of 0.004 and sigma for 1-3 distances of 0.004
 Cl34, Cl35, Cl36, C190
 with sigma for 1-2 distances of 0.004 and sigma for 1-3 distances of 0.004
 Cl10, Cl11, Cl12, C92
 with sigma for 1-2 distances of 0.004 and sigma for 1-3 distances of 0.004
 Cl40, Cl41, Cl42, C192
 with sigma for 1-2 distances of 0.004 and sigma for 1-3 distances of 0.004
6. Others
 Sof(N104)=Sof(C119)=Sof(H119)=Sof(Cl31)=Sof(Cl32)=Sof(Cl33)=Sof(C189)=
 Sof(H189)=1-FVAR(1)
 Sof(N4)=Sof(C19)=Sof(H19)=Sof(Cl1)=Sof(Cl2)=Sof(Cl3)=Sof(C89)=Sof(H89)=FVAR(1)
 Sof(N108)=Sof(C163)=Sof(H163)=Sof(Cl34)=Sof(Cl35)=Sof(Cl36)=Sof(C190)=
 Sof(H190)=1-FVAR(2)
 Sof(N8)=Sof(C63)=Sof(H63)=Sof(Cl4)=Sof(Cl5)=Sof(Cl6)=Sof(C90)=Sof(H90)=FVAR(2)
 Sof(Cl40)=Sof(Cl41)=Sof(Cl42)=Sof(C192)=Sof(H192)=1-FVAR(3)
 Sof(Cl10)=Sof(Cl11)=Sof(Cl12)=Sof(C92)=Sof(H92)=FVAR(3)
7.a Ternary CH refined with riding coordinates:
 C90(H90), C190(H190), C89(H89), C189(H189), C92(H92), C192(H192), C93(H93),
 C91(H91)
7.b Aromatic/amide H refined with riding coordinates:
 C2(H2), C3(H3), C7(H7), C8(H8), C12(H12), C13(H13), C22(H22), C23(H23),
 C24(H24), C25(H25), C26(H26), C28(H28), C29(H29), C30(H30), C31(H31), C32(H32),
  C34(H34), C35(H35), C36(H36), C37(H37), C38(H38), C40(H40), C41(H41),
 C42(H42), C43(H43), C44(H44), C46(H46), C47(H47), C51(H51), C52(H52), C56(H56),
  C57(H57), C67(H67), C68(H68), C69(H69), C70(H70), C72(H72), C73(H73),
 C74(H74), C75(H75), C76(H76), C78(H78), C79(H79), C80(H80), C81(H81), C82(H82),
  C84(H84), C85(H85), C86(H86), C87(H87), C88(H88), C19(H19), C119(H119),
 C63(H63), C163(H163)
;
_olex2_exptl_crystal_mounting_method loop
_olex2_submission_special_instructions 'No special instructions were received'
_oxdiff_exptl_absorpt_empirical_details
;
Empirical correction (ABSPACK) includes:
- Absorption correction using spherical harmonics
- Frame scaling
;
_oxdiff_exptl_absorpt_empirical_full_max 1.109
_oxdiff_exptl_absorpt_empirical_full_min 0.916

loop_
_space_group_symop_operation_xyz
'x, y, z'
'-x, -y, -z'

loop_
_atom_site_label
_atom_site_type_symbol
_atom_site_fract_x
_atom_site_fract_y
_atom_site_fract_z
_atom_site_U_iso_or_equiv
_atom_site_adp_type
_atom_site_occupancy
_atom_site_site_symmetry_order
_atom_site_calc_flag
_atom_site_refinement_flags_posn
_atom_site_refinement_flags_adp
_atom_site_refinement_flags_occupancy
_atom_site_disorder_assembly
_atom_site_disorder_group
Ru1 Ru 0.89071(2) 0.76337(2) 0.24481(2) 0.01258(7) Uani 1 1 d . . . . .
Ru2 Ru 0.61742(2) 0.74541(2) 0.25852(2) 0.01313(7) Uani 1 1 d . . . . .
O1 O 1.01510(19) 0.79010(14) 0.28069(14) 0.0201(5) Uani 1 1 d . . . . .
O2 O 0.50040(19) 0.69147(14) 0.24730(15) 0.0203(5) Uani 1 1 d . . . . .
O3 O 0.75355(18) 0.75760(13) 0.24997(13) 0.0140(5) Uani 1 1 d . . . . .
N1 N 0.8948(2) 0.86677(16) 0.17527(16) 0.0154(6) Uani 1 1 d . . . . .
N2 N 0.9332(2) 0.71262(16) 0.15357(16) 0.0173(6) Uani 1 1 d . . . . .
N3 N 0.9182(2) 0.66049(16) 0.31218(17) 0.0169(6) Uani 1 1 d . . . . .
N5 N 0.6057(2) 0.67916(16) 0.36260(17) 0.0164(6) Uani 1 1 d . . . . .
N6 N 0.5681(2) 0.83925(16) 0.30607(17) 0.0183(6) Uani 1 1 d . . . . .
N7 N 0.5960(2) 0.80972(16) 0.15681(16) 0.0170(6) Uani 1 1 d . . . . .
C1 C 0.9024(3) 0.9360(2) 0.1921(2) 0.0188(7) Uani 1 1 d . . . . .
C2 C 0.9156(3) 0.9905(2) 0.1261(2) 0.0193(7) Uani 1 1 d . . . . .
H2 H 0.924886 1.041705 0.122391 0.023 Uiso 1 1 calc R U . . .
C3 C 0.9124(3) 0.95596(19) 0.0700(2) 0.0180(7) Uani 1 1 d . . . . .
H3 H 0.917041 0.978595 0.019575 0.022 Uiso 1 1 calc R U . . .
C4 C 0.9007(3) 0.87822(18) 0.10055(19) 0.0149(7) Uani 1 1 d . . . . .
C5 C 0.9003(3) 0.82362(19) 0.05803(19) 0.0157(7) Uani 1 1 d . . . . .
C6 C 0.9122(3) 0.7465(2) 0.08469(19) 0.0161(7) Uani 1 1 d . . . . .
C7 C 0.9055(3) 0.6896(2) 0.0434(2) 0.0184(7) Uani 1 1 d . . . . .
H7 H 0.891198 0.697749 -0.005570 0.022 Uiso 1 1 calc R U . . .
C8 C 0.9231(3) 0.6229(2) 0.0871(2) 0.0184(7) Uani 1 1 d . . . . .
H8 H 0.924487 0.575245 0.074271 0.022 Uiso 1 1 calc R U . . .
C9 C 0.9394(3) 0.63649(19) 0.1565(2) 0.0168(7) Uani 1 1 d . . . . .
C10 C 0.9542(3) 0.58024(19) 0.2174(2) 0.0167(7) Uani 1 1 d . . . . .
C11 C 0.9476(3) 0.59258(19) 0.2893(2) 0.0176(7) Uani 1 1 d . . . . .
C12 C 0.9714(3) 0.5362(2) 0.3513(2) 0.0214(8) Uani 1 1 d . . . . .
H12 H 0.992916 0.484779 0.350888 0.026 Uiso 1 1 calc R U . . .
C13 C 0.9575(3) 0.5699(2) 0.4100(2) 0.0227(8) Uani 1 1 d . . . . .
H13 H 0.967238 0.546511 0.458510 0.027 Uiso 1 1 calc R U . . .
C14 C 0.9252(3) 0.6476(2) 0.3860(2) 0.0187(7) Uani 1 1 d . . . . .
C15 C 0.9040(3) 0.7015(2) 0.4310(2) 0.0204(8) Uani 1 1 d . . . . .
C16 C 0.8944(3) 0.7779(2) 0.4014(2) 0.0228(8) Uani 1 1 d . . . . .
C17 C 0.9310(3) 0.8146(2) 0.3262(2) 0.0191(7) Uani 1 1 d . . . . .
C18 C 0.8907(3) 0.8929(2) 0.3244(2) 0.0196(7) Uani 1 1 d . . . . .
C20 C 0.8909(3) 0.9505(2) 0.2639(2) 0.0195(7) Uani 1 1 d . . . . .
C21 C 0.8894(3) 0.85059(19) -0.0209(2) 0.0183(7) Uani 1 1 d . . . . .
C22 C 0.9617(3) 0.8259(2) -0.0769(2) 0.0241(8) Uani 1 1 d . . . . .
H22 H 1.019354 0.791032 -0.065047 0.029 Uiso 1 1 calc R U . . .
C23 C 0.9499(4) 0.8520(2) -0.1498(2) 0.0320(10) Uani 1 1 d . . . . .
H23 H 0.999300 0.834517 -0.187523 0.038 Uiso 1 1 calc R U . . .
C24 C 0.8671(4) 0.9031(3) -0.1680(2) 0.0351(11) Uani 1 1 d . . . . .
H24 H 0.860096 0.921279 -0.218036 0.042 Uiso 1 1 calc R U . . .
C25 C 0.7945(4) 0.9278(2) -0.1133(2) 0.0331(10) Uani 1 1 d . . . . .
H25 H 0.736935 0.962468 -0.125640 0.040 Uiso 1 1 calc R U . . .
C26 C 0.8055(3) 0.9020(2) -0.0401(2) 0.0232(8) Uani 1 1 d . . . . .
H26 H 0.755551 0.919463 -0.002635 0.028 Uiso 1 1 calc R U . . .
C27 C 0.9817(3) 0.5027(2) 0.2028(2) 0.0203(8) Uani 1 1 d . . . . .
C28 C 1.0679(3) 0.4885(2) 0.1502(2) 0.0227(8) Uani 1 1 d . . . . .
H28 H 1.109944 0.527555 0.126524 0.027 Uiso 1 1 calc R U . . .
C29 C 1.0926(3) 0.4181(2) 0.1322(2) 0.0270(9) Uani 1 1 d . . . . .
H29 H 1.150736 0.409394 0.095861 0.032 Uiso 1 1 calc R U . . .
C30 C 1.0328(4) 0.3606(2) 0.1668(2) 0.0299(9) Uani 1 1 d . . . . .
H30 H 1.050010 0.312321 0.154564 0.036 Uiso 1 1 calc R U . . .
C31 C 0.9475(3) 0.3736(2) 0.2198(2) 0.0276(9) Uani 1 1 d . . . . .
H31 H 0.906378 0.334066 0.243746 0.033 Uiso 1 1 calc R U . . .
C32 C 0.9223(3) 0.4440(2) 0.2378(2) 0.0241(8) Uani 1 1 d . . . . .
H32 H 0.864090 0.452392 0.274161 0.029 Uiso 1 1 calc R U . . .
C33 C 0.8875(3) 0.6785(2) 0.5122(2) 0.0236(8) Uani 1 1 d . . . . .
C34 C 0.9353(4) 0.7144(2) 0.5547(2) 0.0313(9) Uani 1 1 d . . . . .
H34 H 0.980103 0.751849 0.531063 0.038 Uiso 1 1 calc R U . . .
C35 C 0.9181(4) 0.6961(3) 0.6305(2) 0.0366(11) Uani 1 1 d . . . . .
H35 H 0.950884 0.721084 0.658576 0.044 Uiso 1 1 calc R U . . .
C36 C 0.8531(4) 0.6413(2) 0.6660(2) 0.0331(10) Uani 1 1 d . . . . .
H36 H 0.841805 0.628294 0.718018 0.040 Uiso 1 1 calc R U . . .
C37 C 0.8051(3) 0.6059(2) 0.6246(2) 0.0321(10) Uani 1 1 d . . . . .
H37 H 0.760098 0.568770 0.648548 0.038 Uiso 1 1 calc R U . . .
C38 C 0.8216(3) 0.6239(2) 0.5485(2) 0.0256(8) Uani 1 1 d . . . . .
H38 H 0.787994 0.598945 0.520866 0.031 Uiso 1 1 calc R U . . .
C39 C 0.8709(3) 1.0293(2) 0.2759(2) 0.0241(8) Uani 1 1 d . . . . .
C40 C 0.9214(4) 1.0523(2) 0.3257(2) 0.0280(9) Uani 1 1 d . . . . .
H40 H 0.969624 1.018053 0.351187 0.034 Uiso 1 1 calc R U . . .
C41 C 0.9010(4) 1.1256(2) 0.3381(2) 0.0336(10) Uani 1 1 d . . . . .
H41 H 0.935172 1.141296 0.372136 0.040 Uiso 1 1 calc R U . . .
C42 C 0.8303(4) 1.1759(2) 0.3005(2) 0.0353(11) Uani 1 1 d . . . . .
H42 H 0.817072 1.225938 0.308602 0.042 Uiso 1 1 calc R U . . .
C43 C 0.7801(4) 1.1536(2) 0.2520(2) 0.0322(10) Uani 1 1 d . . . . .
H43 H 0.732264 1.188146 0.226560 0.039 Uiso 1 1 calc R U . . .
C44 C 0.7987(3) 1.0809(2) 0.2399(2) 0.0266(9) Uani 1 1 d . . . . .
H44 H 0.762218 1.065611 0.206927 0.032 Uiso 1 1 calc R U . . .
C45 C 0.6084(3) 0.60296(19) 0.3803(2) 0.0176(7) Uani 1 1 d . . . . .
C46 C 0.5803(3) 0.5802(2) 0.4580(2) 0.0209(8) Uani 1 1 d . . . . .
H46 H 0.576692 0.530216 0.483936 0.025 Uiso 1 1 calc R U . . .
C47 C 0.5600(3) 0.6422(2) 0.4873(2) 0.0215(8) Uani 1 1 d . . . . .
H47 H 0.538880 0.644314 0.537820 0.026 Uiso 1 1 calc R U . . .
C48 C 0.5761(3) 0.7049(2) 0.4283(2) 0.0195(7) Uani 1 1 d . . . . .
C49 C 0.5634(3) 0.7800(2) 0.4368(2) 0.0194(7) Uani 1 1 d . . . . .
C50 C 0.5693(3) 0.8411(2) 0.3787(2) 0.0197(7) Uani 1 1 d . . . . .
C51 C 0.5767(3) 0.9163(2) 0.3857(2) 0.0223(8) Uani 1 1 d . . . . .
H51 H 0.578138 0.933059 0.430033 0.027 Uiso 1 1 calc R U . . .
C52 C 0.5813(3) 0.9592(2) 0.3180(2) 0.0217(8) Uani 1 1 d . . . . .
H52 H 0.587872 1.011444 0.305797 0.026 Uiso 1 1 calc R U . . .
C53 C 0.5745(3) 0.9110(2) 0.2680(2) 0.0194(7) Uani 1 1 d . . . . .
C54 C 0.5705(3) 0.9339(2) 0.1928(2) 0.0189(7) Uani 1 1 d . . . . .
C55 C 0.5722(3) 0.8860(2) 0.1434(2) 0.0185(7) Uani 1 1 d . . . . .
C56 C 0.5467(3) 0.9093(2) 0.0704(2) 0.0221(8) Uani 1 1 d . . . . .
H56 H 0.527662 0.959166 0.047363 0.026 Uiso 1 1 calc R U . . .
C57 C 0.5546(3) 0.8477(2) 0.0406(2) 0.0230(8) Uani 1 1 d . . . . .
H57 H 0.541661 0.846146 -0.007096 0.028 Uiso 1 1 calc R U . . .
C58 C 0.5861(3) 0.7851(2) 0.0935(2) 0.0190(7) Uani 1 1 d . . . . .
C59 C 0.6080(3) 0.7100(2) 0.0826(2) 0.0191(7) Uani 1 1 d . . . . .
C60 C 0.6203(3) 0.6510(2) 0.1407(2) 0.0189(7) Uani 1 1 d . . . . .
C61 C 0.5883(3) 0.6514(2) 0.2189(2) 0.0182(7) Uani 1 1 d . . . . .
C62 C 0.6328(3) 0.57911(19) 0.2544(2) 0.0187(7) Uani 1 1 d . . . . .
C64 C 0.6331(3) 0.55368(19) 0.3297(2) 0.0185(7) Uani 1 1 d . . . . .
C65 C 0.5370(3) 0.7970(2) 0.5125(2) 0.0222(8) Uani 1 1 d . . . . .
C66 C 0.5998(3) 0.7673(2) 0.5664(2) 0.0250(8) Uani 1 1 d . . . . .
C67 C 0.5712(3) 0.7845(2) 0.6366(2) 0.0278(9) Uani 1 1 d . . . . .
H67 H 0.613521 0.764368 0.673537 0.033 Uiso 1 1 calc R U . . .
C68 C 0.4813(4) 0.8309(2) 0.6525(2) 0.0299(9) Uani 1 1 d . . . . .
H68 H 0.462117 0.842328 0.700357 0.036 Uiso 1 1 calc R U . . .
C69 C 0.4191(3) 0.8607(2) 0.5993(2) 0.0264(9) Uani 1 1 d . . . . .
H69 H 0.357786 0.892804 0.610434 0.032 Uiso 1 1 calc R U . . .
C70 C 0.4468(3) 0.8435(2) 0.5295(2) 0.0240(8) Uani 1 1 d . . . . .
H70 H 0.403794 0.863625 0.493037 0.029 Uiso 1 1 calc R U . . .
C71 C 0.5626(3) 1.0164(2) 0.1636(2) 0.0208(8) Uani 1 1 d . . . . .
C72 C 0.6384(3) 1.0479(2) 0.1086(2) 0.0261(8) Uani 1 1 d . . . . .
H72 H 0.692786 1.016567 0.086181 0.031 Uiso 1 1 calc R U . . .
C73 C 0.6350(4) 1.1253(2) 0.0863(3) 0.0344(10) Uani 1 1 d . . . . .
H73 H 0.687682 1.146535 0.049375 0.041 Uiso 1 1 calc R U . . .
C74 C 0.5554(4) 1.1709(2) 0.1177(3) 0.0367(11) Uani 1 1 d . . . . .
H74 H 0.553370 1.223640 0.102623 0.044 Uiso 1 1 calc R U . . .
C75 C 0.4789(4) 1.1401(2) 0.1710(2) 0.0350(11) Uani 1 1 d . . . . .
H75 H 0.423692 1.171867 0.192110 0.042 Uiso 1 1 calc R U . . .
C76 C 0.4815(3) 1.0633(2) 0.1940(2) 0.0259(9) Uani 1 1 d . . . . .
H76 H 0.428029 1.042525 0.230593 0.031 Uiso 1 1 calc R U . . .
C77 C 0.6223(3) 0.6946(2) 0.0066(2) 0.0229(8) Uani 1 1 d . . . . .
C78 C 0.6862(3) 0.7349(2) -0.0510(2) 0.0255(8) Uani 1 1 d . . . . .
H78 H 0.720522 0.774033 -0.042243 0.031 Uiso 1 1 calc R U . . .
C79 C 0.7002(3) 0.7183(3) -0.1215(2) 0.0317(10) Uani 1 1 d . . . . .
H79 H 0.744221 0.745930 -0.160390 0.038 Uiso 1 1 calc R U . . .
C80 C 0.6502(4) 0.6618(3) -0.1345(2) 0.0369(11) Uani 1 1 d . . . . .
H80 H 0.660225 0.650218 -0.182336 0.044 Uiso 1 1 calc R U . . .
C81 C 0.5857(4) 0.6220(3) -0.0781(3) 0.0396(12) Uani 1 1 d . . . . .
H81 H 0.550576 0.583641 -0.087648 0.048 Uiso 1 1 calc R U . . .
C82 C 0.5714(3) 0.6374(2) -0.0074(2) 0.0295(9) Uani 1 1 d . . . . .
H82 H 0.527476 0.609375 0.031178 0.035 Uiso 1 1 calc R U . . .
C83 C 0.6622(3) 0.4729(2) 0.3583(2) 0.0218(8) Uani 1 1 d . . . . .
C84 C 0.7304(3) 0.4511(2) 0.4097(2) 0.0254(8) Uani 1 1 d . . . . .
H84 H 0.759308 0.488273 0.426380 0.030 Uiso 1 1 calc R U . . .
C85 C 0.7567(4) 0.3759(2) 0.4370(2) 0.0325(10) Uani 1 1 d . . . . .
H85 H 0.802675 0.361999 0.472470 0.039 Uiso 1 1 calc R U . . .
C86 C 0.7156(4) 0.3214(2) 0.4123(2) 0.0335(10) Uani 1 1 d . . . . .
H86 H 0.733208 0.269995 0.431012 0.040 Uiso 1 1 calc R U . . .
C87 C 0.6487(4) 0.3417(2) 0.3602(2) 0.0311(10) Uani 1 1 d . . . . .
H87 H 0.621489 0.304285 0.342814 0.037 Uiso 1 1 calc R U . . .
C88 C 0.6218(3) 0.4172(2) 0.3336(2) 0.0263(9) Uani 1 1 d . . . . .
H88 H 0.575489 0.430917 0.298404 0.032 Uiso 1 1 calc R U . . .
N4 N 0.8385(3) 0.83172(19) 0.43985(19) 0.0255(8) Uani 0.755(4) 1 d . . P A 1
C19 C 0.8381(3) 0.8979(2) 0.39548(19) 0.0216(8) Uani 0.755(4) 1 d . . P A 1
H19 H 0.806202 0.943229 0.409928 0.026 Uiso 0.755(4) 1 calc R U P A 1
N104 N 0.8381(3) 0.8979(2) 0.39548(19) 0.0216(8) Uani 0.245(4) 1 d . . P A 2
C119 C 0.8385(3) 0.83172(19) 0.43985(19) 0.0255(8) Uani 0.245(4) 1 d . . P A 2
H119 H 0.806015 0.822451 0.489645 0.031 Uiso 0.245(4) 1 calc R U P A 2
N8 N 0.6751(3) 0.58236(18) 0.13244(19) 0.0214(7) Uani 0.659(4) 1 d . . P B 3
C63 C 0.6832(3) 0.54127(19) 0.1981(2) 0.0204(7) Uani 0.659(4) 1 d . . P B 3
H63 H 0.718577 0.492394 0.206153 0.024 Uiso 0.659(4) 1 calc R U P B 3
N108 N 0.6832(3) 0.54127(19) 0.1981(2) 0.0204(7) Uani 0.341(4) 1 d . . P B 4
C163 C 0.6751(3) 0.58236(18) 0.13244(19) 0.0214(7) Uani 0.341(4) 1 d . . P B 4
H163 H 0.702373 0.567261 0.086906 0.026 Uiso 0.341(4) 1 calc R U P B 4
Cl4 Cl 0.8633(4) 0.4215(4) 0.0421(3) 0.130(2) Uani 0.659(4) 1 d D U P B 3
Cl5 Cl 0.68593(16) 0.43200(11) -0.02746(11) 0.0445(6) Uani 0.659(4) 1 d D U P B 3
Cl6 Cl 0.67479(19) 0.37181(13) 0.12914(12) 0.0550(7) Uani 0.659(4) 1 d D U P B 3
C90 C 0.7279(5) 0.4395(4) 0.0527(4) 0.0353(16) Uani 0.659(4) 1 d D U P B 3
H90 H 0.706931 0.491077 0.063212 0.042 Uiso 0.659(4) 1 calc R U P B 3
Cl34 Cl 0.6548(6) 0.4424(4) 0.0406(6) 0.143(4) Uani 0.341(4) 1 d D U P B 4
Cl35 Cl 0.7650(9) 0.3097(4) 0.1272(4) 0.148(4) Uani 0.341(4) 1 d D U P B 4
Cl36 Cl 0.8638(4) 0.43271(19) 0.0425(3) 0.0190(9) Uani 0.341(4) 1 d D U P B 4
C190 C 0.7490(10) 0.4049(8) 0.0991(9) 0.056(4) Uani 0.341(4) 1 d D U P B 4
H190 H 0.735696 0.429900 0.142778 0.067 Uiso 0.341(4) 1 calc R U P B 4
Cl1 Cl 0.89842(14) 0.94878(12) 0.54458(11) 0.0512(6) Uani 0.755(4) 1 d D U P A 1
Cl2 Cl 0.77574(15) 0.87452(10) 0.67495(10) 0.0476(5) Uani 0.755(4) 1 d D U P A 1
Cl3 Cl 0.6724(2) 0.96998(15) 0.56092(14) 0.0446(5) Uani 0.755(4) 1 d D U P A 1
C89 C 0.7804(5) 0.9067(4) 0.5798(4) 0.0427(16) Uani 0.755(4) 1 d D U P A 1
H89 H 0.780348 0.862881 0.555789 0.051 Uiso 0.755(4) 1 calc R U P A 1
Cl31 Cl 0.8180(10) 1.0619(8) 0.5254(6) 0.144(5) Uani 0.245(4) 1 d D U P A 2
Cl32 Cl 0.8403(13) 0.9027(9) 0.6029(8) 0.175(6) Uani 0.245(4) 1 d D U P A 2
Cl33 Cl 0.6528(12) 0.9795(10) 0.5844(10) 0.149(7) Uani 0.245(4) 1 d D U P A 2
C189 C 0.7824(17) 0.9718(11) 0.5353(14) 0.113(10) Uani 0.245(4) 1 d D U P A 2
H189 H 0.786472 0.955084 0.487421 0.136 Uiso 0.245(4) 1 calc R U P A 2
Cl10 Cl 0.3131(2) 0.7646(2) 0.37531(19) 0.0653(8) Uani 0.697(7) 1 d D U P C 5
Cl11 Cl 0.1267(2) 0.85512(18) 0.42458(18) 0.0638(9) Uani 0.697(7) 1 d D U P C 5
Cl12 Cl 0.2648(5) 0.91051(18) 0.29319(19) 0.1091(18) Uani 0.697(7) 1 d D U P C 5
C92 C 0.2085(5) 0.8308(4) 0.3466(4) 0.0335(17) Uani 0.697(7) 1 d D U P C 5
H92 H 0.168127 0.809066 0.316880 0.040 Uiso 0.697(7) 1 calc R U P C 5
Cl40 Cl 0.3335(5) 0.8042(7) 0.3443(6) 0.087(3) Uani 0.303(7) 1 d D U P C 6
Cl41 Cl 0.1325(7) 0.8026(10) 0.4250(5) 0.130(5) Uani 0.303(7) 1 d D U P C 6
Cl42 Cl 0.1808(6) 0.9148(3) 0.2916(3) 0.066(2) Uani 0.303(7) 1 d D U P C 6
C192 C 0.1999(14) 0.8205(13) 0.3350(12) 0.111(11) Uani 0.303(7) 1 d D U P C 6
H192 H 0.181785 0.786392 0.304842 0.134 Uiso 0.303(7) 1 calc R U P C 6
Cl13 Cl 0.34318(12) 0.55271(9) 0.37749(8) 0.0600(4) Uani 1 1 d . . . . .
Cl14 Cl 0.18909(11) 0.63226(14) 0.29051(13) 0.1097(9) Uani 1 1 d . . . . .
Cl15 Cl 0.36423(19) 0.53955(11) 0.22581(10) 0.0890(7) Uani 1 1 d . . . . .
C93 C 0.3210(4) 0.5998(3) 0.2889(3) 0.0516(15) Uani 1 1 d . . . . .
H93 H 0.362763 0.643899 0.274440 0.062 Uiso 1 1 calc R U . . .
Cl7 Cl 1.18655(12) 0.73943(9) 0.06655(9) 0.0613(4) Uani 1 1 d . . . . .
Cl8 Cl 1.17286(12) 0.88786(8) 0.09812(9) 0.0615(4) Uani 1 1 d . . . . .
Cl9 Cl 1.32187(9) 0.77215(8) 0.15942(8) 0.0538(4) Uani 1 1 d . . . . .
C91 C 1.1970(3) 0.7918(3) 0.1328(3) 0.0407(12) Uani 1 1 d . . . . .
H91 H 1.143685 0.777649 0.176922 0.049 Uiso 1 1 calc R U . . .

loop_
_atom_site_aniso_label
_atom_site_aniso_U_11
_atom_site_aniso_U_22
_atom_site_aniso_U_33
_atom_site_aniso_U_23
_atom_site_aniso_U_13
_atom_site_aniso_U_12
Ru1 0.01300(13) 0.01082(13) 0.01319(14) -0.00101(10) -0.00130(10) -0.00137(10)
Ru2 0.01327(13) 0.01142(13) 0.01488(14) -0.00247(10) -0.00223(11) -0.00168(10)
O1 0.0171(13) 0.0226(13) 0.0219(14) -0.0061(11) -0.0033(11) -0.0029(10)
O2 0.0135(12) 0.0219(13) 0.0274(14) -0.0085(11) -0.0027(11) -0.0024(10)
O3 0.0172(12) 0.0118(11) 0.0133(11) -0.0021(9) -0.0034(9) -0.0017(9)
N1 0.0162(14) 0.0145(14) 0.0141(15) -0.0008(12) -0.0006(12) -0.0021(11)
N2 0.0192(15) 0.0138(14) 0.0171(15) -0.0003(12) -0.0014(12) -0.0016(12)
N3 0.0156(14) 0.0164(14) 0.0177(15) 0.0016(12) -0.0041(12) -0.0034(11)
N5 0.0162(14) 0.0141(14) 0.0187(15) -0.0027(12) -0.0015(12) -0.0027(11)
N6 0.0218(16) 0.0144(14) 0.0188(16) -0.0041(12) -0.0034(13) 0.0002(12)
N7 0.0173(15) 0.0154(14) 0.0163(15) -0.0015(12) -0.0015(12) 0.0017(11)
C1 0.0197(18) 0.0156(17) 0.0215(19) -0.0057(15) -0.0010(15) -0.0029(14)
C2 0.0241(19) 0.0134(16) 0.0195(18) -0.0017(14) 0.0001(15) -0.0053(14)
C3 0.0194(18) 0.0151(16) 0.0183(18) -0.0017(14) -0.0008(14) -0.0028(13)
C4 0.0150(16) 0.0115(15) 0.0162(17) 0.0015(13) -0.0016(13) -0.0012(13)
C5 0.0177(17) 0.0153(16) 0.0136(17) 0.0002(13) -0.0023(14) -0.0047(13)
C6 0.0171(17) 0.0173(17) 0.0126(17) -0.0030(14) 0.0005(14) -0.0010(13)
C7 0.0182(17) 0.0193(17) 0.0188(18) -0.0062(15) -0.0034(14) -0.0006(14)
C8 0.0220(18) 0.0138(16) 0.0196(18) -0.0062(14) -0.0012(15) -0.0002(14)
C9 0.0180(17) 0.0138(16) 0.0180(18) -0.0053(14) 0.0016(14) -0.0013(13)
C10 0.0156(17) 0.0122(16) 0.0215(19) -0.0023(14) -0.0004(14) -0.0024(13)
C11 0.0147(16) 0.0134(16) 0.0226(19) -0.0015(14) -0.0009(14) 0.0012(13)
C12 0.0218(18) 0.0150(17) 0.023(2) 0.0040(15) -0.0039(16) 0.0012(14)
C13 0.0235(19) 0.0198(18) 0.0206(19) 0.0042(15) -0.0043(16) 0.0020(15)
C14 0.0185(17) 0.0176(17) 0.0177(18) 0.0008(14) -0.0027(14) 0.0000(14)
C15 0.0211(18) 0.0196(18) 0.0187(19) 0.0014(15) -0.0041(15) -0.0022(14)
C16 0.029(2) 0.0225(19) 0.0189(19) -0.0033(16) -0.0084(16) -0.0030(16)
C17 0.0250(19) 0.0157(17) 0.0195(19) -0.0048(14) -0.0070(15) -0.0050(14)
C18 0.0220(18) 0.0161(17) 0.0229(19) -0.0058(15) -0.0054(15) -0.0040(14)
C20 0.0214(18) 0.0179(17) 0.0209(19) -0.0041(15) -0.0040(15) -0.0060(14)
C21 0.0251(19) 0.0137(16) 0.0155(18) -0.0002(14) -0.0021(15) -0.0055(14)
C22 0.030(2) 0.0213(19) 0.0207(19) -0.0035(16) 0.0014(16) -0.0079(16)
C23 0.051(3) 0.029(2) 0.017(2) -0.0068(17) 0.0045(19) -0.016(2)
C24 0.056(3) 0.034(2) 0.016(2) 0.0038(18) -0.010(2) -0.015(2)
C25 0.041(3) 0.027(2) 0.032(2) 0.0015(19) -0.016(2) -0.0031(19)
C26 0.028(2) 0.0210(18) 0.0210(19) -0.0024(15) -0.0071(16) -0.0017(15)
C27 0.0216(18) 0.0172(17) 0.0222(19) -0.0036(15) -0.0063(15) 0.0017(14)
C28 0.0239(19) 0.0176(18) 0.025(2) -0.0022(15) -0.0040(16) 0.0026(15)
C29 0.030(2) 0.0228(19) 0.026(2) -0.0065(17) -0.0035(17) 0.0064(16)
C30 0.043(3) 0.0157(18) 0.033(2) -0.0088(17) -0.014(2) 0.0078(17)
C31 0.037(2) 0.0164(18) 0.031(2) -0.0012(16) -0.0095(19) -0.0051(16)
C32 0.025(2) 0.0186(18) 0.026(2) -0.0008(16) -0.0017(16) -0.0007(15)
C33 0.028(2) 0.0231(19) 0.0171(19) 0.0009(15) -0.0050(16) 0.0033(16)
C34 0.041(3) 0.029(2) 0.024(2) 0.0012(18) -0.0097(19) -0.0054(19)
C35 0.054(3) 0.033(2) 0.025(2) -0.0043(19) -0.015(2) 0.000(2)
C36 0.046(3) 0.029(2) 0.019(2) 0.0001(17) -0.0043(19) 0.0091(19)
C37 0.032(2) 0.028(2) 0.026(2) 0.0066(18) 0.0032(18) 0.0034(18)
C38 0.028(2) 0.0211(19) 0.025(2) 0.0007(16) -0.0045(17) 0.0034(16)
C39 0.035(2) 0.0183(18) 0.0182(19) -0.0048(15) 0.0018(16) -0.0058(16)
C40 0.041(2) 0.0197(19) 0.022(2) -0.0039(16) 0.0020(18) -0.0083(17)
C41 0.048(3) 0.031(2) 0.025(2) -0.0120(19) 0.008(2) -0.018(2)
C42 0.051(3) 0.0172(19) 0.032(2) -0.0101(18) 0.018(2) -0.0085(19)
C43 0.036(2) 0.0203(19) 0.033(2) -0.0037(18) 0.0100(19) 0.0003(17)
C44 0.030(2) 0.0216(19) 0.027(2) -0.0062(17) 0.0009(17) -0.0008(16)
C45 0.0155(17) 0.0150(16) 0.0204(19) 0.0001(14) -0.0005(14) -0.0024(13)
C46 0.0207(18) 0.0186(18) 0.0202(19) 0.0024(15) 0.0004(15) -0.0042(14)
C47 0.0242(19) 0.0197(18) 0.0172(18) 0.0003(15) 0.0019(15) -0.0024(15)
C48 0.0224(19) 0.0163(17) 0.0171(18) 0.0009(14) -0.0006(15) -0.0018(14)
C49 0.0243(19) 0.0167(17) 0.0178(18) -0.0055(14) -0.0052(15) 0.0020(14)
C50 0.0193(18) 0.0192(18) 0.0213(19) -0.0062(15) -0.0029(15) -0.0009(14)
C51 0.028(2) 0.0203(18) 0.0182(19) -0.0057(15) -0.0024(16) 0.0000(15)
C52 0.028(2) 0.0128(16) 0.024(2) -0.0051(15) -0.0053(16) 0.0014(14)
C53 0.0202(18) 0.0156(17) 0.0201(19) 0.0001(15) -0.0013(15) -0.0013(14)
C54 0.0196(18) 0.0167(17) 0.0189(18) -0.0030(14) -0.0017(15) 0.0011(14)
C55 0.0195(18) 0.0162(17) 0.0180(18) -0.0002(14) -0.0024(15) 0.0001(14)
C56 0.0253(19) 0.0207(18) 0.0188(19) -0.0012(15) -0.0081(16) 0.0051(15)
C57 0.0239(19) 0.026(2) 0.0190(19) -0.0028(16) -0.0086(16) 0.0022(15)
C58 0.0179(17) 0.0216(18) 0.0186(18) -0.0054(15) -0.0052(15) -0.0003(14)
C59 0.0173(17) 0.0243(19) 0.0181(18) -0.0078(15) -0.0046(14) -0.0021(14)
C60 0.0166(17) 0.0191(17) 0.0233(19) -0.0092(15) -0.0041(15) -0.0013(14)
C61 0.0181(17) 0.0159(16) 0.0230(19) -0.0081(15) -0.0020(15) -0.0050(13)
C62 0.0185(17) 0.0143(16) 0.025(2) -0.0051(15) -0.0027(15) -0.0051(14)
C64 0.0158(17) 0.0143(16) 0.025(2) -0.0019(15) -0.0020(15) -0.0040(13)
C65 0.032(2) 0.0158(17) 0.0184(19) -0.0042(15) 0.0004(16) -0.0058(15)
C66 0.032(2) 0.0225(19) 0.0201(19) -0.0002(16) -0.0046(17) -0.0056(16)
C67 0.041(2) 0.026(2) 0.0174(19) -0.0008(16) -0.0072(18) -0.0073(18)
C68 0.043(3) 0.031(2) 0.0164(19) -0.0090(17) 0.0023(18) -0.0100(19)
C69 0.034(2) 0.0224(19) 0.022(2) -0.0083(16) 0.0041(17) -0.0031(17)
C70 0.029(2) 0.0186(18) 0.024(2) -0.0026(16) -0.0032(17) -0.0047(15)
C71 0.028(2) 0.0161(17) 0.0198(19) -0.0021(15) -0.0116(16) 0.0011(15)
C72 0.029(2) 0.0223(19) 0.026(2) 0.0010(16) -0.0086(17) -0.0002(16)
C73 0.042(3) 0.029(2) 0.033(2) 0.0081(19) -0.019(2) -0.0120(19)
C74 0.064(3) 0.0173(19) 0.035(3) -0.0006(18) -0.031(2) -0.001(2)
C75 0.057(3) 0.020(2) 0.030(2) -0.0075(18) -0.025(2) 0.016(2)
C76 0.034(2) 0.025(2) 0.0189(19) -0.0039(16) -0.0098(17) 0.0057(17)
C77 0.0250(19) 0.0236(19) 0.022(2) -0.0077(16) -0.0108(16) 0.0044(15)
C78 0.024(2) 0.027(2) 0.027(2) -0.0062(17) -0.0100(17) 0.0070(16)
C79 0.029(2) 0.041(2) 0.021(2) -0.0053(19) -0.0057(17) 0.0126(19)
C80 0.047(3) 0.041(3) 0.026(2) -0.019(2) -0.017(2) 0.019(2)
C81 0.056(3) 0.034(2) 0.039(3) -0.019(2) -0.024(2) 0.002(2)
C82 0.034(2) 0.029(2) 0.029(2) -0.0082(18) -0.0111(19) -0.0027(18)
C83 0.026(2) 0.0133(17) 0.023(2) -0.0029(15) 0.0046(16) -0.0019(14)
C84 0.029(2) 0.0187(18) 0.026(2) -0.0042(16) 0.0025(17) 0.0003(16)
C85 0.038(2) 0.026(2) 0.027(2) 0.0014(18) -0.0008(19) 0.0035(18)
C86 0.047(3) 0.0108(17) 0.034(2) 0.0003(17) 0.008(2) 0.0036(17)
C87 0.039(2) 0.0157(18) 0.037(2) -0.0095(17) 0.007(2) -0.0055(17)
C88 0.031(2) 0.0157(18) 0.031(2) -0.0056(16) 0.0022(18) -0.0042(16)
N4 0.035(2) 0.0210(17) 0.0216(18) -0.0047(14) -0.0084(15) -0.0003(15)
C19 0.030(2) 0.0201(17) 0.0156(17) -0.0058(14) -0.0034(15) -0.0017(15)
N104 0.030(2) 0.0201(17) 0.0156(17) -0.0058(14) -0.0034(15) -0.0017(15)
C119 0.035(2) 0.0210(17) 0.0216(18) -0.0047(14) -0.0084(15) -0.0003(15)
N8 0.0214(17) 0.0187(16) 0.0243(18) -0.0057(14) -0.0022(14) -0.0016(13)
C63 0.0227(18) 0.0144(16) 0.0248(19) -0.0068(14) -0.0027(15) -0.0011(13)
N108 0.0227(18) 0.0144(16) 0.0248(19) -0.0068(14) -0.0027(15) -0.0011(13)
C163 0.0214(17) 0.0187(16) 0.0243(18) -0.0057(14) -0.0022(14) -0.0016(13)
Cl4 0.059(3) 0.251(7) 0.072(3) -0.012(4) -0.017(2) -0.007(3)
Cl5 0.0479(11) 0.0472(11) 0.0436(11) -0.0141(9) -0.0140(9) -0.0057(9)
Cl6 0.0655(15) 0.0562(14) 0.0470(12) -0.0115(10) -0.0055(10) -0.0207(11)
C90 0.031(4) 0.036(4) 0.040(4) -0.018(3) 0.008(3) -0.008(3)
Cl34 0.100(5) 0.120(5) 0.267(10) -0.132(6) -0.114(6) 0.041(4)
Cl35 0.289(11) 0.063(4) 0.113(5) -0.016(4) -0.049(6) -0.073(5)
Cl36 0.022(2) 0.0152(14) 0.019(2) -0.0066(12) 0.0032(16) -0.0023(12)
C190 0.046(7) 0.047(7) 0.074(8) -0.014(6) -0.004(7) -0.001(6)
Cl1 0.0450(10) 0.0742(13) 0.0452(11) -0.0237(9) -0.0067(8) -0.0256(9)
Cl2 0.0585(11) 0.0524(10) 0.0364(10) -0.0051(8) -0.0191(8) -0.0111(8)
Cl3 0.0514(12) 0.0378(10) 0.0462(11) -0.0098(9) -0.0175(10) 0.0067(8)
C89 0.041(3) 0.051(4) 0.043(4) -0.015(3) -0.015(3) -0.009(3)
Cl31 0.147(9) 0.218(11) 0.082(6) -0.044(7) 0.012(6) -0.092(8)
Cl32 0.193(12) 0.218(11) 0.154(11) -0.125(9) -0.115(9) 0.098(9)
Cl33 0.106(9) 0.117(10) 0.181(14) 0.042(9) 0.009(9) -0.003(7)
C189 0.120(12) 0.113(12) 0.117(12) -0.039(9) -0.026(9) -0.008(8)
Cl10 0.0537(15) 0.0717(19) 0.0715(19) -0.0166(15) -0.0213(13) 0.0117(14)
Cl11 0.0460(12) 0.0693(17) 0.0852(19) -0.0436(15) 0.0060(11) -0.0144(12)
Cl12 0.174(5) 0.0642(18) 0.088(2) 0.0127(15) -0.019(2) -0.053(2)
C92 0.029(3) 0.035(3) 0.040(4) -0.006(3) -0.014(3) -0.011(3)
Cl40 0.035(3) 0.112(7) 0.128(7) -0.059(6) -0.035(4) 0.024(4)
Cl41 0.076(5) 0.205(12) 0.095(6) 0.031(7) -0.019(4) -0.049(7)
Cl42 0.080(5) 0.059(3) 0.060(3) -0.002(2) -0.022(3) -0.014(3)
C192 0.106(13) 0.116(13) 0.106(13) -0.015(9) -0.011(8) -0.004(8)
Cl13 0.0536(8) 0.0723(10) 0.0544(8) 0.0088(7) -0.0222(7) -0.0208(7)
Cl14 0.0252(7) 0.152(2) 0.1224(17) 0.0700(15) -0.0245(9) -0.0320(9)
Cl15 0.1421(19) 0.0791(12) 0.0547(10) 0.0028(9) -0.0225(11) -0.0567(13)
C93 0.036(3) 0.055(3) 0.062(4) 0.015(3) -0.023(3) -0.022(2)
Cl7 0.0464(8) 0.0698(10) 0.0687(10) -0.0164(8) 0.0000(7) -0.0157(7)
Cl8 0.0526(8) 0.0481(8) 0.0740(10) 0.0007(7) -0.0126(7) 0.0157(6)
Cl9 0.0248(6) 0.0615(8) 0.0674(9) 0.0098(7) -0.0133(6) -0.0020(5)
C91 0.021(2) 0.052(3) 0.043(3) 0.005(2) -0.006(2) -0.003(2)

loop_
_atom_type_symbol
_atom_type_description
_atom_type_scat_dispersion_real
_atom_type_scat_dispersion_imag
_atom_type_scat_source
C C 0.0033 0.0016 'International Tables Vol C Tables 4.2.6.8 and 6.1.1.4'
H H 0.0000 0.0000 'International Tables Vol C Tables 4.2.6.8 and 6.1.1.4'
Cl Cl 0.1484 0.1585 'International Tables Vol C Tables 4.2.6.8 and 6.1.1.4'
N N 0.0061 0.0033 'International Tables Vol C Tables 4.2.6.8 and 6.1.1.4'
O O 0.0106 0.0060 'International Tables Vol C Tables 4.2.6.8 and 6.1.1.4'
Ru Ru -1.2594 0.8363 'International Tables Vol C Tables 4.2.6.8 and 6.1.1.4'

loop_
_geom_angle_atom_site_label_1
_geom_angle_atom_site_label_2
_geom_angle_atom_site_label_3
_geom_angle
_geom_angle_site_symmetry_1
_geom_angle_site_symmetry_3
_geom_angle_publ_flag
O1 Ru1 N1 85.86(11) . . ?
O1 Ru1 N2 112.42(11) . . ?
O1 Ru1 N3 84.37(11) . . ?
O1 Ru1 C17 38.18(12) . . ?
O3 Ru1 O1 153.15(10) . . ?
O3 Ru1 N1 96.01(11) . . ?
O3 Ru1 N2 94.42(11) . . ?
O3 Ru1 N3 95.29(11) . . ?
O3 Ru1 C17 115.00(13) . . ?
N1 Ru1 N3 168.67(11) . . ?
N1 Ru1 C17 87.69(13) . . ?
N2 Ru1 N1 88.88(11) . . ?
N2 Ru1 N3 89.56(12) . . ?
N2 Ru1 C17 150.58(13) . . ?
N3 Ru1 C17 88.17(13) . . ?
O2 Ru2 N5 84.12(11) . . ?
O2 Ru2 N6 113.30(11) . . ?
O2 Ru2 N7 85.50(11) . . ?
O2 Ru2 C61 38.82(12) . . ?
O3 Ru2 O2 152.94(10) . . ?
O3 Ru2 N5 96.17(11) . . ?
O3 Ru2 N6 93.76(11) . . ?
O3 Ru2 N7 95.77(11) . . ?
O3 Ru2 C61 114.13(12) . . ?
N5 Ru2 N6 89.38(12) . . ?
N5 Ru2 N7 168.05(12) . . ?
N5 Ru2 C61 87.73(13) . . ?
N6 Ru2 N7 89.29(12) . . ?
N6 Ru2 C61 152.12(13) . . ?
N7 Ru2 C61 87.90(13) . . ?
C17 O1 Ru1 75.11(18) . . ?
C61 O2 Ru2 75.51(18) . . ?
Ru1 O3 Ru2 176.10(15) . . ?
C1 N1 Ru1 128.6(2) . . ?
C4 N1 Ru1 125.1(2) . . ?
C4 N1 C1 106.0(3) . . ?
C6 N2 Ru1 123.1(2) . . ?
C6 N2 C9 106.9(3) . . ?
C9 N2 Ru1 124.0(2) . . ?
C11 N3 Ru1 126.0(2) . . ?
C14 N3 Ru1 127.0(2) . . ?
C14 N3 C11 106.4(3) . . ?
C45 N5 Ru2 127.6(2) . . ?
C45 N5 C48 106.0(3) . . ?
C48 N5 Ru2 125.5(2) . . ?
C50 N6 Ru2 124.1(2) . . ?
C53 N6 Ru2 123.2(2) . . ?
C53 N6 C50 107.0(3) . . ?
C55 N7 Ru2 124.9(2) . . ?
C55 N7 C58 106.5(3) . . ?
C58 N7 Ru2 127.9(2) . . ?
N1 C1 C2 109.6(3) . . ?
N1 C1 C20 124.5(3) . . ?
C20 C1 C2 125.7(3) . . ?
C1 C2 H2 126.3 . . ?
C3 C2 C1 107.4(3) . . ?
C3 C2 H2 126.3 . . ?
C2 C3 H3 126.3 . . ?
C2 C3 C4 107.4(3) . . ?
C4 C3 H3 126.3 . . ?
N1 C4 C3 109.6(3) . . ?
N1 C4 C5 126.6(3) . . ?
C5 C4 C3 123.8(3) . . ?
C4 C5 C21 117.1(3) . . ?
C6 C5 C4 124.1(3) . . ?
C6 C5 C21 118.8(3) . . ?
N2 C6 C5 126.0(3) . . ?
N2 C6 C7 109.1(3) . . ?
C5 C6 C7 124.9(3) . . ?
C6 C7 H7 126.4 . . ?
C8 C7 C6 107.2(3) . . ?
C8 C7 H7 126.4 . . ?
C7 C8 H8 126.1 . . ?
C7 C8 C9 107.9(3) . . ?
C9 C8 H8 126.1 . . ?
N2 C9 C8 109.0(3) . . ?
N2 C9 C10 126.7(3) . . ?
C10 C9 C8 124.2(3) . . ?
C9 C10 C11 124.6(3) . . ?
C9 C10 C27 116.4(3) . . ?
C11 C10 C27 119.0(3) . . ?
N3 C11 C10 125.8(3) . . ?
N3 C11 C12 109.0(3) . . ?
C10 C11 C12 125.2(3) . . ?
C11 C12 H12 126.3 . . ?
C13 C12 C11 107.4(3) . . ?
C13 C12 H12 126.3 . . ?
C12 C13 H13 126.1 . . ?
C12 C13 C14 107.7(3) . . ?
C14 C13 H13 126.1 . . ?
N3 C14 C13 109.4(3) . . ?
N3 C14 C15 125.5(3) . . ?
C15 C14 C13 125.0(3) . . ?
C14 C15 C33 120.3(3) . . ?
C16 C15 C14 121.5(3) . . ?
C16 C15 C33 118.2(3) . . ?
C15 C16 C17 127.8(4) . . ?
N4 C16 C15 123.3(4) . . ?
N4 C16 C17 108.6(3) . . ?
C119 C16 C15 123.3(4) . . ?
C119 C16 C17 108.6(3) . . ?
O1 C17 Ru1 66.70(18) . . ?
O1 C17 C16 126.1(3) . . ?
O1 C17 C18 124.9(3) . . ?
C16 C17 Ru1 113.4(2) . . ?
C18 C17 Ru1 115.8(3) . . ?
C18 C17 C16 104.0(3) . . ?
C20 C18 C17 128.1(3) . . ?
C20 C18 C19 125.0(3) . . ?
C20 C18 N104 125.0(3) . . ?
C19 C18 C17 106.5(3) . . ?
N104 C18 C17 106.5(3) . . ?
C1 C20 C39 119.4(3) . . ?
C18 C20 C1 121.5(3) . . ?
C18 C20 C39 118.9(3) . . ?
C22 C21 C5 121.4(3) . . ?
C22 C21 C26 118.6(4) . . ?
C26 C21 C5 120.0(3) . . ?
C21 C22 H22 119.9 . . ?
C23 C22 C21 120.3(4) . . ?
C23 C22 H22 119.9 . . ?
C22 C23 H23 119.7 . . ?
C24 C23 C22 120.6(4) . . ?
C24 C23 H23 119.7 . . ?
C23 C24 H24 120.1 . . ?
C25 C24 C23 119.9(4) . . ?
C25 C24 H24 120.1 . . ?
C24 C25 H25 120.0 . . ?
C24 C25 C26 120.0(4) . . ?
C26 C25 H25 120.0 . . ?
C21 C26 H26 119.7 . . ?
C25 C26 C21 120.7(4) . . ?
C25 C26 H26 119.7 . . ?
C28 C27 C10 119.0(3) . . ?
C32 C27 C10 122.4(3) . . ?
C32 C27 C28 118.5(3) . . ?
C27 C28 H28 119.6 . . ?
C29 C28 C27 120.7(4) . . ?
C29 C28 H28 119.6 . . ?
C28 C29 H29 119.9 . . ?
C30 C29 C28 120.2(4) . . ?
C30 C29 H29 119.9 . . ?
C29 C30 H30 120.1 . . ?
C29 C30 C31 119.8(4) . . ?
C31 C30 H30 120.1 . . ?
C30 C31 H31 119.9 . . ?
C32 C31 C30 120.2(4) . . ?
C32 C31 H31 119.9 . . ?
C27 C32 H32 119.7 . . ?
C31 C32 C27 120.5(4) . . ?
C31 C32 H32 119.7 . . ?
C34 C33 C15 119.6(4) . . ?
C38 C33 C15 122.1(4) . . ?
C38 C33 C34 118.3(4) . . ?
C33 C34 H34 119.6 . . ?
C35 C34 C33 120.8(4) . . ?
C35 C34 H34 119.6 . . ?
C34 C35 H35 119.8 . . ?
C34 C35 C36 120.4(4) . . ?
C36 C35 H35 119.8 . . ?
C35 C36 H36 120.4 . . ?
C37 C36 C35 119.2(4) . . ?
C37 C36 H36 120.4 . . ?
C36 C37 H37 119.5 . . ?
C36 C37 C38 121.0(4) . . ?
C38 C37 H37 119.5 . . ?
C33 C38 H38 119.8 . . ?
C37 C38 C33 120.3(4) . . ?
C37 C38 H38 119.8 . . ?
C40 C39 C20 119.9(4) . . ?
C40 C39 C44 118.7(4) . . ?
C44 C39 C20 121.3(4) . . ?
C39 C40 H40 120.0 . . ?
C39 C40 C41 119.9(4) . . ?
C41 C40 H40 120.0 . . ?
C40 C41 H41 120.0 . . ?
C40 C41 C42 120.0(4) . . ?
C42 C41 H41 120.0 . . ?
C41 C42 H42 119.8 . . ?
C43 C42 C41 120.4(4) . . ?
C43 C42 H42 119.8 . . ?
C42 C43 H43 119.9 . . ?
C42 C43 C44 120.2(4) . . ?
C44 C43 H43 119.9 . . ?
C39 C44 H44 119.6 . . ?
C43 C44 C39 120.8(4) . . ?
C43 C44 H44 119.6 . . ?
N5 C45 C46 110.0(3) . . ?
N5 C45 C64 125.3(3) . . ?
C64 C45 C46 124.7(3) . . ?
C45 C46 H46 126.3 . . ?
C47 C46 C45 107.5(3) . . ?
C47 C46 H46 126.3 . . ?
C46 C47 H47 126.3 . . ?
C46 C47 C48 107.4(3) . . ?
C48 C47 H47 126.3 . . ?
N5 C48 C47 109.1(3) . . ?
N5 C48 C49 126.2(3) . . ?
C49 C48 C47 124.7(3) . . ?
C48 C49 C65 118.7(3) . . ?
C50 C49 C48 124.4(3) . . ?
C50 C49 C65 116.8(3) . . ?
N6 C50 C49 126.1(3) . . ?
N6 C50 C51 108.9(3) . . ?
C49 C50 C51 125.0(3) . . ?
C50 C51 H51 126.1 . . ?
C52 C51 C50 107.8(3) . . ?
C52 C51 H51 126.1 . . ?
C51 C52 H52 126.5 . . ?
C51 C52 C53 107.0(3) . . ?
C53 C52 H52 126.5 . . ?
N6 C53 C52 109.2(3) . . ?
N6 C53 C54 125.2(3) . . ?
C54 C53 C52 125.6(3) . . ?
C53 C54 C71 117.0(3) . . ?
C55 C54 C53 125.2(3) . . ?
C55 C54 C71 117.9(3) . . ?
N7 C55 C54 126.1(3) . . ?
N7 C55 C56 109.1(3) . . ?
C54 C55 C56 124.7(3) . . ?
C55 C56 H56 126.3 . . ?
C57 C56 C55 107.4(3) . . ?
C57 C56 H56 126.3 . . ?
C56 C57 H57 126.1 . . ?
C56 C57 C58 107.9(3) . . ?
C58 C57 H57 126.1 . . ?
N7 C58 C57 109.0(3) . . ?
N7 C58 C59 125.1(3) . . ?
C59 C58 C57 125.8(3) . . ?
C58 C59 C77 119.1(3) . . ?
C60 C59 C58 121.5(3) . . ?
C60 C59 C77 119.4(3) . . ?
C59 C60 C61 127.5(3) . . ?
C59 C60 N8 123.6(3) . . ?
C59 C60 C163 123.6(3) . . ?
N8 C60 C61 108.6(3) . . ?
C163 C60 C61 108.6(3) . . ?
O2 C61 Ru2 65.68(17) . . ?
O2 C61 C60 124.0(3) . . ?
O2 C61 C62 125.4(3) . . ?
C60 C61 Ru2 117.3(2) . . ?
C62 C61 Ru2 115.9(2) . . ?
C62 C61 C60 104.0(3) . . ?
C64 C62 C61 127.3(3) . . ?
C64 C62 C63 125.9(3) . . ?
C64 C62 N108 125.9(3) . . ?
C63 C62 C61 106.7(3) . . ?
N108 C62 C61 106.7(3) . . ?
C45 C64 C83 118.2(3) . . ?
C62 C64 C45 121.7(3) . . ?
C62 C64 C83 120.1(3) . . ?
C66 C65 C49 121.9(4) . . ?
C70 C65 C49 118.7(4) . . ?
C70 C65 C66 119.4(4) . . ?
C67 C66 C65 119.6(4) . . ?
C66 C67 H67 120.0 . . ?
C68 C67 C66 120.1(4) . . ?
C68 C67 H67 120.0 . . ?
C67 C68 H68 119.7 . . ?
C69 C68 C67 120.6(4) . . ?
C69 C68 H68 119.7 . . ?
C68 C69 H69 120.2 . . ?
C68 C69 C70 119.6(4) . . ?
C70 C69 H69 120.2 . . ?
C65 C70 H70 119.7 . . ?
C69 C70 C65 120.6(4) . . ?
C69 C70 H70 119.7 . . ?
C72 C71 C54 120.9(3) . . ?
C72 C71 C76 118.9(4) . . ?
C76 C71 C54 120.1(4) . . ?
C71 C72 H72 119.8 . . ?
C71 C72 C73 120.4(4) . . ?
C73 C72 H72 119.8 . . ?
C72 C73 H73 120.0 . . ?
C74 C73 C72 120.0(4) . . ?
C74 C73 H73 120.0 . . ?
C73 C74 H74 120.0 . . ?
C73 C74 C75 120.0(4) . . ?
C75 C74 H74 120.0 . . ?
C74 C75 H75 119.7 . . ?
C74 C75 C76 120.6(4) . . ?
C76 C75 H75 119.7 . . ?
C71 C76 H76 120.0 . . ?
C75 C76 C71 120.0(4) . . ?
C75 C76 H76 120.0 . . ?
C78 C77 C59 121.6(3) . . ?
C78 C77 C82 119.0(4) . . ?
C82 C77 C59 119.4(4) . . ?
C77 C78 H78 119.7 . . ?
C77 C78 C79 120.6(4) . . ?
C79 C78 H78 119.7 . . ?
C78 C79 H79 120.0 . . ?
C80 C79 C78 119.9(4) . . ?
C80 C79 H79 120.0 . . ?
C79 C80 H80 119.9 . . ?
C79 C80 C81 120.1(4) . . ?
C81 C80 H80 119.9 . . ?
C80 C81 H81 119.7 . . ?
C80 C81 C82 120.7(4) . . ?
C82 C81 H81 119.7 . . ?
C77 C82 H82 120.1 . . ?
C81 C82 C77 119.7(4) . . ?
C81 C82 H82 120.1 . . ?
C84 C83 C64 121.0(3) . . ?
C84 C83 C88 118.5(4) . . ?
C88 C83 C64 120.5(4) . . ?
C83 C84 H84 119.4 . . ?
C85 C84 C83 121.1(4) . . ?
C85 C84 H84 119.4 . . ?
C84 C85 H85 120.2 . . ?
C86 C85 C84 119.7(4) . . ?
C86 C85 H85 120.2 . . ?
C85 C86 H86 119.9 . . ?
C85 C86 C87 120.2(4) . . ?
C87 C86 H86 119.9 . . ?
C86 C87 H87 120.1 . . ?
C86 C87 C88 119.8(4) . . ?
C88 C87 H87 120.1 . . ?
C83 C88 H88 119.7 . . ?
C87 C88 C83 120.6(4) . . ?
C87 C88 H88 119.7 . . ?
C19 N4 C16 108.8(3) . . ?
C18 C19 H19 124.0 . . ?
N4 C19 C18 112.0(3) . . ?
N4 C19 H19 124.0 . . ?
C119 N104 C18 112.0(3) . . ?
C16 C119 H119 125.6 . . ?
N104 C119 C16 108.8(3) . . ?
N104 C119 H119 125.6 . . ?
C63 N8 C60 109.2(3) . . ?
C62 C63 H63 124.3 . . ?
N8 C63 C62 111.4(3) . . ?
N8 C63 H63 124.3 . . ?
C163 N108 C62 111.4(3) . . ?
C60 C163 H163 125.4 . . ?
N108 C163 C60 109.2(3) . . ?
N108 C163 H163 125.4 . . ?
Cl4 C90 Cl6 107.4(5) . . ?
Cl4 C90 H90 109.7 . . ?
Cl5 C90 Cl4 108.9(4) . . ?
Cl5 C90 Cl6 111.3(4) . . ?
Cl5 C90 H90 109.7 . . ?
Cl6 C90 H90 109.7 . . ?
Cl34 C190 H190 109.7 . . ?
Cl35 C190 Cl34 118.1(10) . . ?
Cl35 C190 Cl36 108.1(8) . . ?
Cl35 C190 H190 109.7 . . ?
Cl36 C190 Cl34 101.1(8) . . ?
Cl36 C190 H190 109.7 . . ?
Cl1 C89 H89 108.6 . . ?
Cl2 C89 Cl1 108.9(4) . . ?
Cl2 C89 H89 108.6 . . ?
Cl3 C89 Cl1 110.8(4) . . ?
Cl3 C89 Cl2 111.2(4) . . ?
Cl3 C89 H89 108.6 . . ?
Cl31 C189 Cl32 115.3(16) . . ?
Cl31 C189 Cl33 102.1(13) . . ?
Cl31 C189 H189 113.3 . . ?
Cl32 C189 H189 113.3 . . ?
Cl33 C189 Cl32 98.1(13) . . ?
Cl33 C189 H189 113.3 . . ?
Cl10 C92 H92 110.3 . . ?
Cl11 C92 Cl10 109.1(4) . . ?
Cl11 C92 Cl12 109.8(4) . . ?
Cl11 C92 H92 110.3 . . ?
Cl12 C92 Cl10 107.1(4) . . ?
Cl12 C92 H92 110.3 . . ?
Cl40 C192 H192 110.9 . . ?
Cl41 C192 Cl40 105.1(12) . . ?
Cl41 C192 Cl42 113.2(14) . . ?
Cl41 C192 H192 110.9 . . ?
Cl42 C192 Cl40 105.6(12) . . ?
Cl42 C192 H192 110.9 . . ?
Cl13 C93 H93 108.4 . . ?
Cl14 C93 Cl13 109.9(3) . . ?
Cl14 C93 Cl15 112.3(3) . . ?
Cl14 C93 H93 108.4 . . ?
Cl15 C93 Cl13 109.3(3) . . ?
Cl15 C93 H93 108.4 . . ?
Cl7 C91 Cl8 110.1(3) . . ?
Cl7 C91 Cl9 110.3(3) . . ?
Cl7 C91 H91 108.7 . . ?
Cl8 C91 Cl9 110.3(3) . . ?
Cl8 C91 H91 108.7 . . ?
Cl9 C91 H91 108.7 . . ?

loop_
_geom_bond_atom_site_label_1
_geom_bond_atom_site_label_2
_geom_bond_distance
_geom_bond_site_symmetry_2
_geom_bond_publ_flag
Ru1 O1 2.019(2) . ?
Ru1 O3 1.796(2) . ?
Ru1 N1 2.076(3) . ?
Ru1 N2 2.075(3) . ?
Ru1 N3 2.076(3) . ?
Ru1 C17 2.124(4) . ?
Ru2 O2 1.991(2) . ?
Ru2 O3 1.800(2) . ?
Ru2 N5 2.077(3) . ?
Ru2 N6 2.077(3) . ?
Ru2 N7 2.078(3) . ?
Ru2 C61 2.115(3) . ?
O1 C17 1.359(5) . ?
O2 C61 1.369(4) . ?
N1 C1 1.391(4) . ?
N1 C4 1.369(4) . ?
N2 C6 1.376(5) . ?
N2 C9 1.379(4) . ?
N3 C11 1.386(4) . ?
N3 C14 1.379(5) . ?
N5 C45 1.367(4) . ?
N5 C48 1.388(5) . ?
N6 C50 1.378(5) . ?
N6 C53 1.370(4) . ?
N7 C55 1.374(4) . ?
N7 C58 1.389(5) . ?
C1 C2 1.427(5) . ?
C1 C20 1.409(5) . ?
C2 H2 0.9500 . ?
C2 C3 1.346(5) . ?
C3 H3 0.9500 . ?
C3 C4 1.443(5) . ?
C4 C5 1.405(5) . ?
C5 C6 1.400(5) . ?
C5 C21 1.494(5) . ?
C6 C7 1.442(5) . ?
C7 H7 0.9500 . ?
C7 C8 1.347(5) . ?
C8 H8 0.9500 . ?
C8 C9 1.435(5) . ?
C9 C10 1.401(5) . ?
C10 C11 1.402(5) . ?
C10 C27 1.490(5) . ?
C11 C12 1.444(5) . ?
C12 H12 0.9500 . ?
C12 C13 1.346(6) . ?
C13 H13 0.9500 . ?
C13 C14 1.435(5) . ?
C14 C15 1.400(5) . ?
C15 C16 1.397(5) . ?
C15 C33 1.486(5) . ?
C16 C17 1.464(5) . ?
C16 N4 1.397(5) . ?
C16 C119 1.397(5) . ?
C17 C18 1.459(5) . ?
C18 C20 1.387(5) . ?
C18 C19 1.408(5) . ?
C18 N104 1.408(5) . ?
C20 C39 1.492(5) . ?
C21 C22 1.394(5) . ?
C21 C26 1.397(5) . ?
C22 H22 0.9500 . ?
C22 C23 1.386(6) . ?
C23 H23 0.9500 . ?
C23 C24 1.381(7) . ?
C24 H24 0.9500 . ?
C24 C25 1.379(7) . ?
C25 H25 0.9500 . ?
C25 C26 1.389(6) . ?
C26 H26 0.9500 . ?
C27 C28 1.400(5) . ?
C27 C32 1.395(5) . ?
C28 H28 0.9500 . ?
C28 C29 1.384(5) . ?
C29 H29 0.9500 . ?
C29 C30 1.381(6) . ?
C30 H30 0.9500 . ?
C30 C31 1.391(6) . ?
C31 H31 0.9500 . ?
C31 C32 1.385(5) . ?
C32 H32 0.9500 . ?
C33 C34 1.400(6) . ?
C33 C38 1.398(6) . ?
C34 H34 0.9500 . ?
C34 C35 1.384(6) . ?
C35 H35 0.9500 . ?
C35 C36 1.390(7) . ?
C36 H36 0.9500 . ?
C36 C37 1.380(7) . ?
C37 H37 0.9500 . ?
C37 C38 1.388(6) . ?
C38 H38 0.9500 . ?
C39 C40 1.393(6) . ?
C39 C44 1.407(6) . ?
C40 H40 0.9500 . ?
C40 C41 1.396(6) . ?
C41 H41 0.9500 . ?
C41 C42 1.397(7) . ?
C42 H42 0.9500 . ?
C42 C43 1.364(7) . ?
C43 H43 0.9500 . ?
C43 C44 1.381(5) . ?
C44 H44 0.9500 . ?
C45 C46 1.432(5) . ?
C45 C64 1.413(5) . ?
C46 H46 0.9500 . ?
C46 C47 1.340(5) . ?
C47 H47 0.9500 . ?
C47 C48 1.437(5) . ?
C48 C49 1.403(5) . ?
C49 C50 1.398(5) . ?
C49 C65 1.491(5) . ?
C50 C51 1.429(5) . ?
C51 H51 0.9500 . ?
C51 C52 1.351(5) . ?
C52 H52 0.9500 . ?
C52 C53 1.439(5) . ?
C53 C54 1.401(5) . ?
C54 C55 1.398(5) . ?
C54 C71 1.498(5) . ?
C55 C56 1.439(5) . ?
C56 H56 0.9500 . ?
C56 C57 1.345(5) . ?
C57 H57 0.9500 . ?
C57 C58 1.427(5) . ?
C58 C59 1.418(5) . ?
C59 C60 1.389(5) . ?
C59 C77 1.489(5) . ?
C60 C61 1.458(5) . ?
C60 N8 1.389(5) . ?
C60 C163 1.389(5) . ?
C61 C62 1.456(5) . ?
C62 C64 1.399(5) . ?
C62 C63 1.406(5) . ?
C62 N108 1.406(5) . ?
C64 C83 1.495(5) . ?
C65 C66 1.399(6) . ?
C65 C70 1.393(6) . ?
C66 C67 1.396(6) . ?
C67 H67 0.9500 . ?
C67 C68 1.385(6) . ?
C68 H68 0.9500 . ?
C68 C69 1.382(6) . ?
C69 H69 0.9500 . ?
C69 C70 1.389(5) . ?
C70 H70 0.9500 . ?
C71 C72 1.392(6) . ?
C71 C76 1.394(5) . ?
C72 H72 0.9500 . ?
C72 C73 1.393(6) . ?
C73 H73 0.9500 . ?
C73 C74 1.375(7) . ?
C74 H74 0.9500 . ?
C74 C75 1.376(7) . ?
C75 H75 0.9500 . ?
C75 C76 1.387(6) . ?
C76 H76 0.9500 . ?
C77 C78 1.392(6) . ?
C77 C82 1.404(6) . ?
C78 H78 0.9500 . ?
C78 C79 1.397(6) . ?
C79 H79 0.9500 . ?
C79 C80 1.379(7) . ?
C80 H80 0.9500 . ?
C80 C81 1.380(7) . ?
C81 H81 0.9500 . ?
C81 C82 1.392(6) . ?
C82 H82 0.9500 . ?
C83 C84 1.395(6) . ?
C83 C88 1.400(5) . ?
C84 H84 0.9500 . ?
C84 C85 1.391(5) . ?
C85 H85 0.9500 . ?
C85 C86 1.388(6) . ?
C86 H86 0.9500 . ?
C86 C87 1.390(7) . ?
C87 H87 0.9500 . ?
C87 C88 1.395(5) . ?
C88 H88 0.9500 . ?
N4 C19 1.326(5) . ?
C19 H19 0.9500 . ?
N104 C119 1.326(5) . ?
C119 H119 0.9500 . ?
N8 C63 1.324(5) . ?
C63 H63 0.9500 . ?
N108 C163 1.324(5) . ?
C163 H163 0.9500 . ?
Cl4 C90 1.743(8) . ?
Cl5 C90 1.729(7) . ?
Cl6 C90 1.801(7) . ?
C90 H90 1.0000 . ?
Cl34 C190 1.775(14) . ?
Cl35 C190 1.716(13) . ?
Cl36 C190 1.753(14) . ?
C190 H190 1.0000 . ?
Cl1 C89 1.779(7) . ?
Cl2 C89 1.760(7) . ?
Cl3 C89 1.747(7) . ?
C89 H89 1.0000 . ?
Cl31 C189 1.741(18) . ?
Cl32 C189 1.798(18) . ?
Cl33 C189 1.786(19) . ?
C189 H189 1.0000 . ?
Cl10 C92 1.788(7) . ?
Cl11 C92 1.758(8) . ?
Cl12 C92 1.766(7) . ?
C92 H92 1.0000 . ?
Cl40 C192 1.769(19) . ?
Cl41 C192 1.755(19) . ?
Cl42 C192 1.763(19) . ?
C192 H192 1.0000 . ?
Cl13 C93 1.769(5) . ?
Cl14 C93 1.749(5) . ?
Cl15 C93 1.758(7) . ?
C93 H93 1.0000 . ?
Cl7 C91 1.755(6) . ?
Cl8 C91 1.758(5) . ?
Cl9 C91 1.763(5) . ?
C91 H91 1.0000 . ?

loop_
_geom_torsion_atom_site_label_1
_geom_torsion_atom_site_label_2
_geom_torsion_atom_site_label_3
_geom_torsion_atom_site_label_4
_geom_torsion
_geom_torsion_site_symmetry_1
_geom_torsion_site_symmetry_2
_geom_torsion_site_symmetry_3
_geom_torsion_site_symmetry_4
_geom_torsion_publ_flag
Ru1 O1 C17 C16 102.8(3) . . . . ?
Ru1 O1 C17 C18 -106.1(4) . . . . ?
Ru1 N1 C1 C2 172.8(2) . . . . ?
Ru1 N1 C1 C20 -11.5(5) . . . . ?
Ru1 N1 C4 C3 -174.3(2) . . . . ?
Ru1 N1 C4 C5 3.1(5) . . . . ?
Ru1 N2 C6 C5 27.0(5) . . . . ?
Ru1 N2 C6 C7 -153.5(2) . . . . ?
Ru1 N2 C9 C8 153.8(2) . . . . ?
Ru1 N2 C9 C10 -23.3(5) . . . . ?
Ru1 N3 C11 C10 -6.5(5) . . . . ?
Ru1 N3 C11 C12 173.0(2) . . . . ?
Ru1 N3 C14 C13 -173.0(2) . . . . ?
Ru1 N3 C14 C15 7.1(5) . . . . ?
Ru1 C17 C18 C20 -45.6(5) . . . . ?
Ru1 C17 C18 C19 126.9(3) . . . . ?
Ru1 C17 C18 N104 126.9(3) . . . . ?
Ru2 O2 C61 C60 -107.6(3) . . . . ?
Ru2 O2 C61 C62 105.5(3) . . . . ?
Ru2 N5 C45 C46 -170.2(2) . . . . ?
Ru2 N5 C45 C64 8.5(5) . . . . ?
Ru2 N5 C48 C47 170.2(2) . . . . ?
Ru2 N5 C48 C49 -9.7(5) . . . . ?
Ru2 N6 C50 C49 -26.3(5) . . . . ?
Ru2 N6 C50 C51 154.1(3) . . . . ?
Ru2 N6 C53 C52 -153.7(3) . . . . ?
Ru2 N6 C53 C54 28.9(5) . . . . ?
Ru2 N7 C55 C54 8.1(5) . . . . ?
Ru2 N7 C55 C56 -170.7(2) . . . . ?
Ru2 N7 C58 C57 170.0(2) . . . . ?
Ru2 N7 C58 C59 -12.5(5) . . . . ?
Ru2 C61 C62 C64 43.5(5) . . . . ?
Ru2 C61 C62 C63 -132.0(3) . . . . ?
Ru2 C61 C62 N108 -132.0(3) . . . . ?
O1 C17 C18 C20 33.0(6) . . . . ?
O1 C17 C18 C19 -154.6(3) . . . . ?
O1 C17 C18 N104 -154.6(3) . . . . ?
O2 C61 C62 C64 -34.0(6) . . . . ?
O2 C61 C62 C63 150.5(3) . . . . ?
O2 C61 C62 N108 150.5(3) . . . . ?
N1 C1 C2 C3 2.1(4) . . . . ?
N1 C1 C20 C18 12.7(6) . . . . ?
N1 C1 C20 C39 -162.9(3) . . . . ?
N1 C4 C5 C6 -11.8(6) . . . . ?
N1 C4 C5 C21 170.0(3) . . . . ?
N2 C6 C7 C8 -0.5(4) . . . . ?
N2 C9 C10 C11 11.3(6) . . . . ?
N2 C9 C10 C27 -166.9(3) . . . . ?
N3 C11 C12 C13 -0.5(4) . . . . ?
N3 C14 C15 C16 -13.7(6) . . . . ?
N3 C14 C15 C33 164.2(3) . . . . ?
N5 C45 C46 C47 0.4(4) . . . . ?
N5 C45 C64 C62 -15.8(6) . . . . ?
N5 C45 C64 C83 162.8(3) . . . . ?
N5 C48 C49 C50 6.4(6) . . . . ?
N5 C48 C49 C65 -176.5(4) . . . . ?
N6 C50 C51 C52 -0.8(4) . . . . ?
N6 C53 C54 C55 -8.3(6) . . . . ?
N6 C53 C54 C71 171.0(3) . . . . ?
N7 C55 C56 C57 0.3(4) . . . . ?
N7 C58 C59 C60 14.3(6) . . . . ?
N7 C58 C59 C77 -163.3(3) . . . . ?
C1 N1 C4 C3 0.1(4) . . . . ?
C1 N1 C4 C5 177.5(3) . . . . ?
C1 C2 C3 C4 -1.9(4) . . . . ?
C1 C20 C39 C40 -138.5(4) . . . . ?
C1 C20 C39 C44 43.9(5) . . . . ?
C2 C1 C20 C18 -172.4(4) . . . . ?
C2 C1 C20 C39 12.0(6) . . . . ?
C2 C3 C4 N1 1.2(4) . . . . ?
C2 C3 C4 C5 -176.3(3) . . . . ?
C3 C4 C5 C6 165.2(3) . . . . ?
C3 C4 C5 C21 -13.0(5) . . . . ?
C4 N1 C1 C2 -1.3(4) . . . . ?
C4 N1 C1 C20 174.3(3) . . . . ?
C4 C5 C6 N2 -4.8(6) . . . . ?
C4 C5 C6 C7 175.8(3) . . . . ?
C4 C5 C21 C22 125.3(4) . . . . ?
C4 C5 C21 C26 -54.4(5) . . . . ?
C5 C6 C7 C8 178.9(3) . . . . ?
C5 C21 C22 C23 -179.8(3) . . . . ?
C5 C21 C26 C25 179.8(4) . . . . ?
C6 N2 C9 C8 0.7(4) . . . . ?
C6 N2 C9 C10 -176.5(3) . . . . ?
C6 C5 C21 C22 -53.0(5) . . . . ?
C6 C5 C21 C26 127.3(4) . . . . ?
C6 C7 C8 C9 0.9(4) . . . . ?
C7 C8 C9 N2 -1.1(4) . . . . ?
C7 C8 C9 C10 176.2(3) . . . . ?
C8 C9 C10 C11 -165.5(3) . . . . ?
C8 C9 C10 C27 16.4(5) . . . . ?
C9 N2 C6 C5 -179.5(3) . . . . ?
C9 N2 C6 C7 -0.1(4) . . . . ?
C9 C10 C11 N3 5.1(6) . . . . ?
C9 C10 C11 C12 -174.3(4) . . . . ?
C9 C10 C27 C28 54.6(5) . . . . ?
C9 C10 C27 C32 -123.0(4) . . . . ?
C10 C11 C12 C13 179.0(4) . . . . ?
C10 C27 C28 C29 -176.5(4) . . . . ?
C10 C27 C32 C31 176.6(4) . . . . ?
C11 N3 C14 C13 -1.1(4) . . . . ?
C11 N3 C14 C15 178.9(4) . . . . ?
C11 C10 C27 C28 -123.7(4) . . . . ?
C11 C10 C27 C32 58.7(5) . . . . ?
C11 C12 C13 C14 -0.2(4) . . . . ?
C12 C13 C14 N3 0.8(4) . . . . ?
C12 C13 C14 C15 -179.2(4) . . . . ?
C13 C14 C15 C16 166.4(4) . . . . ?
C13 C14 C15 C33 -15.7(6) . . . . ?
C14 N3 C11 C10 -178.5(3) . . . . ?
C14 N3 C11 C12 1.0(4) . . . . ?
C14 C15 C16 C17 -18.5(6) . . . . ?
C14 C15 C16 N4 156.1(4) . . . . ?
C14 C15 C16 C119 156.1(4) . . . . ?
C14 C15 C33 C34 135.7(4) . . . . ?
C14 C15 C33 C38 -47.3(5) . . . . ?
C15 C16 C17 Ru1 47.7(5) . . . . ?
C15 C16 C17 O1 -29.8(6) . . . . ?
C15 C16 C17 C18 174.4(4) . . . . ?
C15 C16 N4 C19 -175.9(4) . . . . ?
C15 C16 C119 N104 -175.9(4) . . . . ?
C15 C33 C34 C35 177.5(4) . . . . ?
C15 C33 C38 C37 -177.5(4) . . . . ?
C16 C15 C33 C34 -46.4(5) . . . . ?
C16 C15 C33 C38 130.6(4) . . . . ?
C16 C17 C18 C20 -170.8(4) . . . . ?
C16 C17 C18 C19 1.7(4) . . . . ?
C16 C17 C18 N104 1.7(4) . . . . ?
C16 N4 C19 C18 1.6(5) . . . . ?
C17 C16 N4 C19 -0.4(4) . . . . ?
C17 C16 C119 N104 -0.4(4) . . . . ?
C17 C18 C20 C1 19.8(6) . . . . ?
C17 C18 C20 C39 -164.5(4) . . . . ?
C17 C18 C19 N4 -2.1(4) . . . . ?
C17 C18 N104 C119 -2.1(4) . . . . ?
C18 C20 C39 C40 45.7(5) . . . . ?
C18 C20 C39 C44 -131.8(4) . . . . ?
C18 N104 C119 C16 1.6(5) . . . . ?
C20 C1 C2 C3 -173.5(4) . . . . ?
C20 C18 C19 N4 170.7(4) . . . . ?
C20 C18 N104 C119 170.7(4) . . . . ?
C20 C39 C40 C41 -178.6(4) . . . . ?
C20 C39 C44 C43 179.4(4) . . . . ?
C21 C5 C6 N2 173.4(3) . . . . ?
C21 C5 C6 C7 -6.0(5) . . . . ?
C21 C22 C23 C24 0.5(6) . . . . ?
C22 C21 C26 C25 0.1(6) . . . . ?
C22 C23 C24 C25 -0.9(7) . . . . ?
C23 C24 C25 C26 0.9(7) . . . . ?
C24 C25 C26 C21 -0.5(6) . . . . ?
C26 C21 C22 C23 -0.1(6) . . . . ?
C27 C10 C11 N3 -176.8(3) . . . . ?
C27 C10 C11 C12 3.8(5) . . . . ?
C27 C28 C29 C30 -0.9(6) . . . . ?
C28 C27 C32 C31 -0.9(6) . . . . ?
C28 C29 C30 C31 0.2(6) . . . . ?
C29 C30 C31 C32 0.1(6) . . . . ?
C30 C31 C32 C27 0.3(6) . . . . ?
C32 C27 C28 C29 1.2(6) . . . . ?
C33 C15 C16 C17 163.6(4) . . . . ?
C33 C15 C16 N4 -21.8(6) . . . . ?
C33 C15 C16 C119 -21.8(6) . . . . ?
C33 C34 C35 C36 0.2(7) . . . . ?
C34 C33 C38 C37 -0.4(6) . . . . ?
C34 C35 C36 C37 -0.7(7) . . . . ?
C35 C36 C37 C38 0.6(7) . . . . ?
C36 C37 C38 C33 0.0(6) . . . . ?
C38 C33 C34 C35 0.3(6) . . . . ?
C39 C40 C41 C42 -0.2(6) . . . . ?
C40 C39 C44 C43 1.8(6) . . . . ?
C40 C41 C42 C43 0.6(6) . . . . ?
C41 C42 C43 C44 0.1(6) . . . . ?
C42 C43 C44 C39 -1.4(6) . . . . ?
C44 C39 C40 C41 -1.0(6) . . . . ?
C45 N5 C48 C47 -0.3(4) . . . . ?
C45 N5 C48 C49 179.8(4) . . . . ?
C45 C46 C47 C48 -0.5(4) . . . . ?
C45 C64 C83 C84 -43.9(5) . . . . ?
C45 C64 C83 C88 136.3(4) . . . . ?
C46 C45 C64 C62 162.7(4) . . . . ?
C46 C45 C64 C83 -18.6(5) . . . . ?
C46 C47 C48 N5 0.5(4) . . . . ?
C46 C47 C48 C49 -179.6(4) . . . . ?
C47 C48 C49 C50 -173.5(4) . . . . ?
C47 C48 C49 C65 3.6(6) . . . . ?
C48 N5 C45 C46 0.0(4) . . . . ?
C48 N5 C45 C64 178.7(3) . . . . ?
C48 C49 C50 N6 13.3(6) . . . . ?
C48 C49 C50 C51 -167.2(4) . . . . ?
C48 C49 C65 C66 56.7(5) . . . . ?
C48 C49 C65 C70 -122.8(4) . . . . ?
C49 C50 C51 C52 179.7(4) . . . . ?
C49 C65 C66 C67 -179.4(4) . . . . ?
C49 C65 C70 C69 179.8(3) . . . . ?
C50 N6 C53 C52 0.8(4) . . . . ?
C50 N6 C53 C54 -176.7(4) . . . . ?
C50 C49 C65 C66 -126.0(4) . . . . ?
C50 C49 C65 C70 54.5(5) . . . . ?
C50 C51 C52 C53 1.2(4) . . . . ?
C51 C52 C53 N6 -1.3(4) . . . . ?
C51 C52 C53 C54 176.2(4) . . . . ?
C52 C53 C54 C55 174.6(4) . . . . ?
C52 C53 C54 C71 -6.0(6) . . . . ?
C53 N6 C50 C49 179.5(4) . . . . ?
C53 N6 C50 C51 0.0(4) . . . . ?
C53 C54 C55 N7 -12.1(6) . . . . ?
C53 C54 C55 C56 166.5(4) . . . . ?
C53 C54 C71 C72 120.7(4) . . . . ?
C53 C54 C71 C76 -56.0(5) . . . . ?
C54 C55 C56 C57 -178.5(4) . . . . ?
C54 C71 C72 C73 -174.5(4) . . . . ?
C54 C71 C76 C75 174.9(4) . . . . ?
C55 N7 C58 C57 -0.5(4) . . . . ?
C55 N7 C58 C59 177.1(3) . . . . ?
C55 C54 C71 C72 -60.0(5) . . . . ?
C55 C54 C71 C76 123.4(4) . . . . ?
C55 C56 C57 C58 -0.6(4) . . . . ?
C56 C57 C58 N7 0.7(4) . . . . ?
C56 C57 C58 C59 -176.8(4) . . . . ?
C57 C58 C59 C60 -168.6(4) . . . . ?
C57 C58 C59 C77 13.8(6) . . . . ?
C58 N7 C55 C54 178.9(4) . . . . ?
C58 N7 C55 C56 0.1(4) . . . . ?
C58 C59 C60 C61 16.9(6) . . . . ?
C58 C59 C60 N8 -157.1(4) . . . . ?
C58 C59 C60 C163 -157.1(4) . . . . ?
C58 C59 C77 C78 47.6(5) . . . . ?
C58 C59 C77 C82 -133.4(4) . . . . ?
C59 C60 C61 Ru2 -43.0(5) . . . . ?
C59 C60 C61 O2 34.9(6) . . . . ?
C59 C60 C61 C62 -172.4(4) . . . . ?
C59 C60 N8 C63 172.8(3) . . . . ?
C59 C60 C163 N108 172.8(3) . . . . ?
C59 C77 C78 C79 178.5(4) . . . . ?
C59 C77 C82 C81 -179.0(4) . . . . ?
C60 C59 C77 C78 -130.1(4) . . . . ?
C60 C59 C77 C82 49.0(5) . . . . ?
C60 C61 C62 C64 173.8(3) . . . . ?
C60 C61 C62 C63 -1.7(4) . . . . ?
C60 C61 C62 N108 -1.7(4) . . . . ?
C60 N8 C63 C62 1.1(4) . . . . ?
C61 C60 N8 C63 -2.2(4) . . . . ?
C61 C60 C163 N108 -2.2(4) . . . . ?
C61 C62 C64 C45 -14.0(6) . . . . ?
C61 C62 C64 C83 167.4(3) . . . . ?
C61 C62 C63 N8 0.4(4) . . . . ?
C61 C62 N108 C163 0.4(4) . . . . ?
C62 C64 C83 C84 134.7(4) . . . . ?
C62 C64 C83 C88 -45.1(5) . . . . ?
C62 N108 C163 C60 1.1(4) . . . . ?
C64 C45 C46 C47 -178.4(4) . . . . ?
C64 C62 C63 N8 -175.1(3) . . . . ?
C64 C62 N108 C163 -175.1(3) . . . . ?
C64 C83 C84 C85 179.3(4) . . . . ?
C64 C83 C88 C87 -179.9(4) . . . . ?
C65 C49 C50 N6 -163.9(4) . . . . ?
C65 C49 C50 C51 15.6(6) . . . . ?
C65 C66 C67 C68 -0.2(6) . . . . ?
C66 C65 C70 C69 0.3(6) . . . . ?
C66 C67 C68 C69 -0.1(6) . . . . ?
C67 C68 C69 C70 0.5(6) . . . . ?
C68 C69 C70 C65 -0.6(6) . . . . ?
C70 C65 C66 C67 0.1(6) . . . . ?
C71 C54 C55 N7 168.6(3) . . . . ?
C71 C54 C55 C56 -12.8(6) . . . . ?
C71 C72 C73 C74 -1.1(6) . . . . ?
C72 C71 C76 C75 -1.8(6) . . . . ?
C72 C73 C74 C75 -0.3(6) . . . . ?
C73 C74 C75 C76 0.6(7) . . . . ?
C74 C75 C76 C71 0.4(6) . . . . ?
C76 C71 C72 C73 2.2(6) . . . . ?
C77 C59 C60 C61 -165.5(3) . . . . ?
C77 C59 C60 N8 20.4(5) . . . . ?
C77 C59 C60 C163 20.4(5) . . . . ?
C77 C78 C79 C80 0.3(6) . . . . ?
C78 C77 C82 C81 0.0(6) . . . . ?
C78 C79 C80 C81 0.5(6) . . . . ?
C79 C80 C81 C82 -1.0(7) . . . . ?
C80 C81 C82 C77 0.7(7) . . . . ?
C82 C77 C78 C79 -0.5(6) . . . . ?
C83 C84 C85 C86 0.7(6) . . . . ?
C84 C83 C88 C87 0.3(6) . . . . ?
C84 C85 C86 C87 0.3(7) . . . . ?
C85 C86 C87 C88 -0.9(6) . . . . ?
C86 C87 C88 C83 0.7(6) . . . . ?
C88 C83 C84 C85 -1.0(6) . . . . ?
N4 C16 C17 Ru1 -127.5(3) . . . . ?
N4 C16 C17 O1 155.0(3) . . . . ?
N4 C16 C17 C18 -0.8(4) . . . . ?
C19 C18 C20 C1 -151.3(4) . . . . ?
C19 C18 C20 C39 24.3(6) . . . . ?
N104 C18 C20 C1 -151.3(4) . . . . ?
N104 C18 C20 C39 24.3(6) . . . . ?
C119 C16 C17 Ru1 -127.5(3) . . . . ?
C119 C16 C17 O1 155.0(3) . . . . ?
C119 C16 C17 C18 -0.8(4) . . . . ?
N8 C60 C61 Ru2 131.8(3) . . . . ?
N8 C60 C61 O2 -150.3(3) . . . . ?
N8 C60 C61 C62 2.4(4) . . . . ?
C63 C62 C64 C45 160.6(3) . . . . ?
C63 C62 C64 C83 -18.0(6) . . . . ?
N108 C62 C64 C45 160.6(3) . . . . ?
N108 C62 C64 C83 -18.0(6) . . . . ?
C163 C60 C61 Ru2 131.8(3) . . . . ?
C163 C60 C61 O2 -150.3(3) . . . . ?
C163 C60 C61 C62 2.4(4) . . . . ?
